data_7210881
loop_
_publ_author_name
'Wang, Lian-Cheng'
'Sun, Junliang'
'Huang, Zhi-Tang'
'Zheng, Qi-Yu'

_publ_section_title
;
 Stepwise tuning of the substituent groups from mother BTB ligands to two
 hexaphenylbenzene based ligands for construction of diverse coordination
 polymers
;
_journal_issue 42
_journal_name_full CrystEngComm
_journal_page_first 8511
_journal_paper_doi 10.1039/c3ce40856f
_journal_volume 15
_journal_year 2013
_chemical_formula_sum 'C130 H152 Mn3 N4 O23'
_chemical_formula_weight 2303.38
_chemical_name_systematic
; 
 ? 
;
_space_group_IT_number 9
_symmetry_cell_setting monoclinic
_symmetry_space_group_name_Hall 'C -2yc'
_symmetry_space_group_name_H-M 'C 1 c 1'
_atom_sites_solution_hydrogens geom
_atom_sites_solution_primary direct
_atom_sites_solution_secondary difmap
_audit_creation_method SHELXL-97
_cell_angle_alpha 90.00
_cell_angle_beta 115.27(2)
_cell_angle_gamma 90.00
_cell_formula_units_Z 4
_cell_length_a 32.199(4)
_cell_length_b 17.4926(19)
_cell_length_c 23.786(3)
_cell_measurement_reflns_used 20084
_cell_measurement_temperature 173(2)
_cell_measurement_theta_max 27.49
_cell_measurement_theta_min 1.82
_cell_volume 12115(3)
_computing_cell_refinement 'CrystalClear (Rigaku Inc., 2007)'
_computing_data_collection 'CrystalClear (Rigaku Inc., 2007)'
_computing_data_reduction 'CrystalClear (Rigaku Inc., 2007)'
_computing_molecular_graphics 'XP in Siemens SHELXTL (Sheldrick, 1994)'
_computing_publication_material 'SHELX97 (Sheldrick, 1997)'
_computing_structure_refinement 'SHELXL-97 (Sheldrick, 1997)'
_computing_structure_solution 'SHELXS-97 (Sheldrick, 1990)'
_diffrn_ambient_temperature 173(2)
_diffrn_measured_fraction_theta_full 0.987
_diffrn_measured_fraction_theta_max 0.987
_diffrn_measurement_device_type 'Saturn724+ CCD'
_diffrn_measurement_method '\w scans at fixed \c = 45\%'
_diffrn_radiation_monochromator graphite
_diffrn_radiation_source 'sealed tube'
_diffrn_radiation_type MoK\a
_diffrn_radiation_wavelength 0.71073
_diffrn_reflns_av_R_equivalents 0.0453
_diffrn_reflns_av_sigmaI/netI 0.0765
_diffrn_reflns_limit_h_max 23
_diffrn_reflns_limit_h_min -41
_diffrn_reflns_limit_k_max 19
_diffrn_reflns_limit_k_min -22
_diffrn_reflns_limit_l_max 30
_diffrn_reflns_limit_l_min -26
_diffrn_reflns_number 26695
_diffrn_reflns_theta_full 27.50
_diffrn_reflns_theta_max 27.50
_diffrn_reflns_theta_min 1.47
_exptl_absorpt_coefficient_mu 0.379
_exptl_absorpt_correction_T_max 0.9247
_exptl_absorpt_correction_T_min 0.9112
_exptl_absorpt_correction_type multi-scan
_exptl_absorpt_process_details 'CrystalClear (Rigaku Inc., 2007)'
_exptl_crystal_colour colorless
_exptl_crystal_density_diffrn 1.263
_exptl_crystal_density_method 'not measured'
_exptl_crystal_description block
_exptl_crystal_F_000 4876
_exptl_crystal_size_max 0.25
_exptl_crystal_size_mid 0.25
_exptl_crystal_size_min 0.21
_platon_squeeze_details
;
;
_refine_diff_density_max 0.893
_refine_diff_density_min -0.514
_refine_diff_density_rms 0.075
_refine_ls_abs_structure_details 'Flack H D (1983), Acta Cryst. A39, 876-881'
_refine_ls_abs_structure_Flack 0.45(2)
_refine_ls_extinction_method none
_refine_ls_goodness_of_fit_ref 1.001
_refine_ls_hydrogen_treatment mixed
_refine_ls_matrix_type full
_refine_ls_number_parameters 1423
_refine_ls_number_reflns 17843
_refine_ls_number_restraints 10
_refine_ls_restrained_S_all 1.003
_refine_ls_R_factor_all 0.0806
_refine_ls_R_factor_gt 0.0722
_refine_ls_shift/su_max 0.000
_refine_ls_shift/su_mean 0.000
_refine_ls_structure_factor_coef Fsqd
_refine_ls_weighting_details 'calc w=1/[\s^2^(Fo^2^)+(0.0847P)^2^+26.4748P] where P=(Fo^2^+2Fc^2^)/3'
_refine_ls_weighting_scheme calc
_refine_ls_wR_factor_gt 0.1723
_refine_ls_wR_factor_ref 0.1808
_reflns_number_gt 15880
_reflns_number_total 17843
_reflns_threshold_expression >2sigma(I)
_cod_data_source_file c3ce40856f.txt
_cod_data_source_block MnCc
_cod_original_sg_symbol_H-M Cc
_cod_database_code 7210881

loop_
_symmetry_equiv_pos_as_xyz
'x, y, z'
'x, -y, z+1/2'
'x+1/2, y+1/2, z'
'x+1/2, -y+1/2, z+1/2'

loop_
_atom_site_label
_atom_site_type_symbol
_atom_site_fract_x
_atom_site_fract_y
_atom_site_fract_z
_atom_site_U_iso_or_equiv
_atom_site_adp_type
_atom_site_occupancy
_atom_site_symmetry_multiplicity
_atom_site_calc_flag
_atom_site_refinement_flags
Mn1 Mn 0.50725(3) 0.41639(4) 0.01962(4) 0.02405(18) Uani 1 1 d .
Mn2 Mn 0.44961(4) 0.42609(5) -0.34007(4) 0.0343(2) Uani 1 1 d .
Mn3 Mn 0.51312(3) 0.34512(5) -0.17101(4) 0.02621(18) Uani 1 1 d .
O23 O 0.08337(18) 0.8543(3) -0.3235(2) 0.0591(14) Uani 1 1 d .
O1 O 0.53524(18) 0.2465(3) -0.2055(2) 0.0441(11) Uani 1 1 d .
O2 O 0.10964(18) 0.9047(3) -0.2302(2) 0.0499(13) Uani 1 1 d .
O3 O 0.46534(15) 0.5490(2) -0.32732(18) 0.0308(9) Uani 1 1 d .
O4 O 0.50160(15) 0.5638(2) -0.22481(18) 0.0322(9) Uani 1 1 d D
O5 O 0.42939(18) 0.3094(3) -0.3413(2) 0.0484(13) Uani 1 1 d .
O6 O 0.44625(16) 0.3246(2) -0.2412(2) 0.0438(12) Uani 1 1 d .
O7 O 0.50473(15) 0.5475(2) 0.0243(2) 0.0314(9) Uani 1 1 d .
O8 O 0.53467(14) 0.4940(2) -0.03264(19) 0.0300(9) Uani 1 1 d .
O9 O 0.85594(17) 0.8988(3) -0.0849(2) 0.0535(14) Uani 1 1 d .
O10 O 0.88326(19) 0.8976(5) 0.0165(3) 0.100(3) Uani 1 1 d U
O11 O 0.53169(15) 0.3105(2) 0.0027(2) 0.0326(9) Uani 1 1 d .
O12 O 0.49386(15) 0.2994(2) -0.10150(19) 0.0335(9) Uani 1 1 d .
O13 O 0.57074(17) 0.4248(3) 0.1051(2) 0.0467(12) Uani 1 1 d .
O14 O 0.58058(18) 0.3658(3) -0.1005(3) 0.0588(15) Uani 1 1 d .
O15 O 0.3947(2) 0.4616(3) -0.3151(3) 0.0696(19) Uani 1 1 d .
O16 O 0.4042(2) 0.4516(5) -0.4291(3) 0.098(3) Uani 1 1 d .
O17 O 0.48808(15) 0.4551(2) -0.15229(18) 0.0323(9) Uani 1 1 d .
H17A H 0.4824 0.4859 -0.1822 0.048 Uiso 1 1 d RD
H17B H 0.5029 0.4666 -0.1147 0.048 Uiso 1 1 d R
O18 O 0.52585(15) 0.4185(2) -0.2405(2) 0.0318(9) Uani 1 1 d .
H18A H 0.5146 0.4604 -0.2384 0.048 Uiso 1 1 d RD
H18B H 0.5530 0.4121 -0.2356 0.048 Uiso 1 1 d R
O19 O 0.47008(15) 0.3853(2) 0.07018(19) 0.0353(10) Uani 1 1 d .
H19B H 0.4688 0.4055 0.1014 0.053 Uiso 1 1 d R
H19A H 0.4413 0.3882 0.0523 0.053 Uiso 1 1 d R
O20 O 0.44406(14) 0.4054(2) -0.0654(2) 0.0339(10) Uani 1 1 d .
H20B H 0.4427 0.4021 -0.1014 0.051 Uiso 1 1 d R
H20A H 0.4214 0.4049 -0.0567 0.051 Uiso 1 1 d R
O21 O 0.49719(16) 0.3973(3) -0.3750(2) 0.0407(11) Uani 1 1 d .
H21A H 0.5248 0.3835 -0.3583 0.061 Uiso 1 1 d R
H21B H 0.4994 0.4146 -0.4066 0.061 Uiso 1 1 d R
N1 N 0.5280(2) 0.1768(3) -0.2906(3) 0.0483(15) Uani 1 1 d .
N2 N 0.3560(2) 0.5083(3) -0.2636(3) 0.0487(15) Uani 1 1 d .
N2A N 0.6130(2) 0.4120(4) 0.2071(3) 0.0547(17) Uani 1 1 d .
N3A N 0.6268(2) 0.4546(5) -0.0344(4) 0.073(2) Uani 1 1 d .
C0AA C 0.4304(2) 0.2864(3) -0.2912(3) 0.0319(13) Uani 1 1 d .
C1 C 0.3144(2) 0.9836(3) -0.2811(3) 0.0251(11) Uani 1 1 d .
C2 C 0.2936(2) 0.9135(3) -0.2802(3) 0.0255(12) Uani 1 1 d .
C3 C 0.31529(18) 0.8447(3) -0.2823(2) 0.0209(10) Uani 1 1 d .
C4 C 0.35844(19) 0.8458(3) -0.2853(2) 0.0225(11) Uani 1 1 d .
C5 C 0.37905(19) 0.9166(3) -0.2865(2) 0.0213(11) Uani 1 1 d .
C6 C 0.35740(18) 0.9851(3) -0.2836(2) 0.0206(10) Uani 1 1 d .
C7 C 0.29146(19) 1.0581(3) -0.2808(3) 0.0249(11) Uani 1 1 d .
C8 C 0.2938(2) 1.0914(4) -0.2263(3) 0.0378(16) Uani 1 1 d .
H8 H 0.3073 1.0640 -0.1883 0.045 Uiso 1 1 calc R
C9 C 0.2764(3) 1.1645(4) -0.2272(3) 0.0394(16) Uani 1 1 d .
H9 H 0.2795 1.1866 -0.1891 0.047 Uiso 1 1 calc R
C10 C 0.2552(2) 1.2054(3) -0.2809(3) 0.0303(13) Uani 1 1 d .
C11 C 0.2516(2) 1.1702(3) -0.3353(3) 0.0420(16) Uani 1 1 d .
H11 H 0.2367 1.1964 -0.3738 0.050 Uiso 1 1 calc R
C12 C 0.2689(2) 1.0989(4) -0.3348(3) 0.0408(16) Uani 1 1 d .
H12 H 0.2652 1.0766 -0.3731 0.049 Uiso 1 1 calc R
C13 C 0.2399(2) 1.2888(3) -0.2808(3) 0.0378(15) Uani 1 1 d .
C14 C 0.2264(4) 1.3033(5) -0.2258(4) 0.073(3) Uani 1 1 d .
H14C H 0.2098 1.3519 -0.2325 0.109 Uiso 1 1 calc R
H14B H 0.2542 1.3055 -0.1867 0.109 Uiso 1 1 calc R
H14A H 0.2067 1.2616 -0.2240 0.109 Uiso 1 1 calc R
C15 C 0.2779(4) 1.3404(5) -0.2759(7) 0.115(5) Uani 1 1 d .
H15A H 0.3027 1.3374 -0.2338 0.173 Uiso 1 1 calc R
H15C H 0.2665 1.3930 -0.2845 0.173 Uiso 1 1 calc R
H15B H 0.2895 1.3248 -0.3060 0.173 Uiso 1 1 calc R
C17 C 0.1977(3) 1.3082(5) -0.3395(4) 0.066(3) Uani 1 1 d .
H17E H 0.1935 1.3637 -0.3427 0.099 Uiso 1 1 calc R
H17C H 0.1707 1.2841 -0.3381 0.099 Uiso 1 1 calc R
H17D H 0.2016 1.2892 -0.3757 0.099 Uiso 1 1 calc R
C18 C 0.24802(18) 0.9100(3) -0.2784(3) 0.0211(10) Uani 1 1 d .
C19 C 0.2085(2) 0.8960(4) -0.3327(3) 0.0431(16) Uani 1 1 d .
H19 H 0.2106 0.8929 -0.3712 0.052 Uiso 1 1 calc R
C20 C 0.1659(2) 0.8866(5) -0.3316(3) 0.0435(17) Uani 1 1 d .
H20 H 0.1399 0.8735 -0.3688 0.052 Uiso 1 1 calc R
C21 C 0.1613(2) 0.8960(4) -0.2774(3) 0.0321(13) Uani 1 1 d .
C22 C 0.2003(2) 0.9101(4) -0.2238(3) 0.0439(17) Uani 1 1 d .
H22 H 0.1980 0.9144 -0.1855 0.053 Uiso 1 1 calc R
C23 C 0.2427(2) 0.9181(4) -0.2245(3) 0.0386(15) Uani 1 1 d .
H23 H 0.2688 0.9295 -0.1868 0.046 Uiso 1 1 calc R
C24 C 0.1149(2) 0.8861(4) -0.2772(3) 0.0396(15) Uani 1 1 d .
C25 C 0.29122(17) 0.7715(3) -0.2826(2) 0.0219(11) Uani 1 1 d .
C26 C 0.2641(2) 0.7357(3) -0.3378(3) 0.0338(13) Uani 1 1 d .
H26 H 0.2665 0.7503 -0.3748 0.041 Uiso 1 1 calc R
C27 C 0.2336(2) 0.6794(4) -0.3405(3) 0.0366(14) Uani 1 1 d .
H27 H 0.2150 0.6568 -0.3796 0.044 Uiso 1 1 calc R
C28 C 0.2290(2) 0.6543(3) -0.2881(3) 0.0257(11) Uani 1 1 d .
C29 C 0.2578(3) 0.6875(4) -0.2331(3) 0.0410(16) Uani 1 1 d .
H29 H 0.2567 0.6702 -0.1959 0.049 Uiso 1 1 calc R
C30 C 0.2887(2) 0.7455(4) -0.2289(3) 0.0407(16) Uani 1 1 d .
H30 H 0.3079 0.7671 -0.1897 0.049 Uiso 1 1 calc R
C31 C 0.1910(2) 0.5986(3) -0.2918(3) 0.0339(14) Uani 1 1 d .
C32 C 0.1551(3) 0.6452(5) -0.2817(5) 0.076(3) Uani 1 1 d .
H32B H 0.1683 0.6654 -0.2392 0.115 Uiso 1 1 calc R
H32A H 0.1287 0.6126 -0.2881 0.115 Uiso 1 1 calc R
H32C H 0.1451 0.6877 -0.3114 0.115 Uiso 1 1 calc R
C33 C 0.1702(3) 0.5563(5) -0.3535(4) 0.067(3) Uani 1 1 d .
H33A H 0.1484 0.5180 -0.3525 0.101 Uiso 1 1 calc R
H33B H 0.1947 0.5309 -0.3607 0.101 Uiso 1 1 calc R
H33C H 0.1543 0.5928 -0.3872 0.101 Uiso 1 1 calc R
C34 C 0.2107(3) 0.5400(5) -0.2374(4) 0.061(2) Uani 1 1 d .
H34B H 0.2188 0.5665 -0.1978 0.092 Uiso 1 1 calc R
H34C H 0.2382 0.5158 -0.2373 0.092 Uiso 1 1 calc R
H34A H 0.1876 0.5007 -0.2429 0.092 Uiso 1 1 calc R
C35 C 0.38390(18) 0.7728(3) -0.2842(3) 0.0242(11) Uani 1 1 d .
C36 C 0.3794(2) 0.7356(4) -0.3385(3) 0.0352(14) Uani 1 1 d .
H36 H 0.3565 0.7522 -0.3775 0.042 Uiso 1 1 calc R
C37 C 0.4076(2) 0.6749(4) -0.3366(3) 0.0356(14) Uani 1 1 d .
H37 H 0.4046 0.6512 -0.3741 0.043 Uiso 1 1 calc R
C38 C 0.44019(18) 0.6490(3) -0.2800(2) 0.0240(11) Uani 1 1 d .
C39 C 0.4440(2) 0.6846(3) -0.2262(3) 0.0394(16) Uani 1 1 d .
H39 H 0.4662 0.6673 -0.1870 0.047 Uiso 1 1 calc R
C40 C 0.4159(3) 0.7449(4) -0.2290(3) 0.0426(17) Uani 1 1 d .
H40 H 0.4188 0.7680 -0.1914 0.051 Uiso 1 1 calc R
C41 C 0.47143(19) 0.5830(3) -0.2767(3) 0.0242(11) Uani 1 1 d .
C42 C 0.42511(19) 0.9167(3) -0.2881(3) 0.0247(12) Uani 1 1 d .
C43 C 0.4298(2) 0.8981(4) -0.3415(3) 0.0346(14) Uani 1 1 d .
H43 H 0.4033 0.8927 -0.3797 0.042 Uiso 1 1 calc R
C44 C 0.4733(2) 0.8872(4) -0.3397(3) 0.0415(16) Uani 1 1 d .
H44 H 0.4756 0.8740 -0.3771 0.050 Uiso 1 1 calc R
C45 C 0.5133(2) 0.8951(3) -0.2854(3) 0.0312(13) Uani 1 1 d .
C46 C 0.5083(2) 0.9182(4) -0.2334(3) 0.0357(14) Uani 1 1 d .
H46 H 0.5350 0.9271 -0.1960 0.043 Uiso 1 1 calc R
C47 C 0.4648(2) 0.9292(3) -0.2340(3) 0.0295(12) Uani 1 1 d .
H47 H 0.4625 0.9452 -0.1972 0.035 Uiso 1 1 calc R
C48 C 0.5660(3) 0.9156(5) -0.3370(4) 0.061(2) Uani 1 1 d .
H48C H 0.5963 0.9031 -0.3350 0.091 Uiso 1 1 calc R
H48B H 0.5637 0.9709 -0.3327 0.091 Uiso 1 1 calc R
H48A H 0.5421 0.8989 -0.3771 0.091 Uiso 1 1 calc R
C49 C 0.5623(4) 0.7881(5) -0.2926(6) 0.096(4) Uani 1 1 d .
H49A H 0.5606 0.7619 -0.2573 0.144 Uiso 1 1 calc R
H49C H 0.5914 0.7753 -0.2943 0.144 Uiso 1 1 calc R
H49B H 0.5366 0.7717 -0.3312 0.144 Uiso 1 1 calc R
C50 C 0.5597(2) 0.8749(4) -0.2849(3) 0.0413(16) Uani 1 1 d .
C51 C 0.5997(3) 0.9005(7) -0.2244(4) 0.077(3) Uani 1 1 d .
H51A H 0.5968 0.8765 -0.1890 0.116 Uiso 1 1 calc R
H51B H 0.5990 0.9562 -0.2207 0.116 Uiso 1 1 calc R
H51C H 0.6288 0.8851 -0.2249 0.116 Uiso 1 1 calc R
C52 C 0.37866(18) 1.0610(3) -0.2854(3) 0.0232(11) Uani 1 1 d .
C53 C 0.3955(2) 1.1076(3) -0.2329(3) 0.0295(12) Uani 1 1 d .
H53 H 0.3957 1.0895 -0.1951 0.035 Uiso 1 1 calc R
C54 C 0.41229(19) 1.1810(3) -0.2350(3) 0.0287(12) Uani 1 1 d .
H54 H 0.4233 1.2126 -0.1991 0.034 Uiso 1 1 calc R
C55 C 0.4128(2) 1.2071(3) -0.2895(3) 0.0284(12) Uani 1 1 d .
C56 C 0.3958(2) 1.1614(3) -0.3411(3) 0.0301(12) Uani 1 1 d .
H56 H 0.3954 1.1796 -0.3790 0.036 Uiso 1 1 calc R
C57 C 0.3792(2) 1.0890(3) -0.3387(3) 0.0274(12) Uani 1 1 d .
H57 H 0.3680 1.0580 -0.3750 0.033 Uiso 1 1 calc R
C58 C 0.60500(18) 0.8393(3) -0.0361(2) 0.0216(10) Uani 1 1 d .
C59 C 0.64800(18) 0.8390(3) -0.0398(2) 0.0208(10) Uani 1 1 d .
C60 C 0.67008(19) 0.9096(3) -0.0397(3) 0.0232(11) Uani 1 1 d .
C61 C 0.64992(19) 0.9791(3) -0.0381(2) 0.0229(11) Uani 1 1 d .
C62 C 0.60644(18) 0.9795(3) -0.0358(2) 0.0218(11) Uani 1 1 d .
C63 C 0.58459(18) 0.9100(3) -0.0349(2) 0.0218(11) Uani 1 1 d .
C64 C 0.58446(18) 0.7671(3) -0.0301(2) 0.0201(10) Uani 1 1 d .
C65 C 0.57122(18) 0.7104(3) -0.0770(2) 0.0238(11) Uani 1 1 d .
H65 H 0.5753 0.7192 -0.1136 0.029 Uiso 1 1 calc R
C66 C 0.55246(18) 0.6426(3) -0.0698(3) 0.0265(11) Uani 1 1 d .
H66 H 0.5447 0.6046 -0.1012 0.032 Uiso 1 1 calc R
C67 C 0.54458(17) 0.6284(3) -0.0176(2) 0.0212(10) Uani 1 1 d .
C68 C 0.55654(19) 0.6847(3) 0.0275(3) 0.0244(11) Uani 1 1 d .
H68 H 0.5510 0.6766 0.0632 0.029 Uiso 1 1 calc R
C69 C 0.57626(19) 0.7520(3) 0.0215(3) 0.0244(11) Uani 1 1 d .
H69 H 0.5845 0.7891 0.0536 0.029 Uiso 1 1 calc R
C70 C 0.52646(19) 0.5533(3) -0.0085(3) 0.0257(11) Uani 1 1 d .
C71 C 0.67188(18) 0.7672(3) -0.0416(2) 0.0206(10) Uani 1 1 d .
C72 C 0.68884(18) 0.7175(3) 0.0088(2) 0.0240(11) Uani 1 1 d .
H72 H 0.6799 0.7243 0.0417 0.029 Uiso 1 1 calc R
C73 C 0.7185(2) 0.6578(3) 0.0123(3) 0.0277(12) Uani 1 1 d .
H73 H 0.7297 0.6254 0.0477 0.033 Uiso 1 1 calc R
C74 C 0.73203(19) 0.6451(3) -0.0351(3) 0.0254(11) Uani 1 1 d .
C75 C 0.7128(2) 0.6923(3) -0.0873(3) 0.0290(12) Uani 1 1 d .
H75 H 0.7200 0.6834 -0.1216 0.035 Uiso 1 1 calc R
C76 C 0.68361(18) 0.7516(3) -0.0906(3) 0.0260(11) Uani 1 1 d .
H76 H 0.6712 0.7824 -0.1269 0.031 Uiso 1 1 calc R
C77 C 0.7680(2) 0.5867(4) -0.0311(3) 0.0358(14) Uani 1 1 d .
C78 C 0.7525(3) 0.5367(4) -0.0867(4) 0.0524(19) Uani 1 1 d .
H78A H 0.7257 0.5070 -0.0902 0.079 Uiso 1 1 calc R
H78C H 0.7774 0.5018 -0.0828 0.079 Uiso 1 1 calc R
H78B H 0.7443 0.5683 -0.1240 0.079 Uiso 1 1 calc R
C79 C 0.7822(3) 0.5351(4) 0.0273(3) 0.053(2) Uani 1 1 d .
H79A H 0.7549 0.5106 0.0274 0.080 Uiso 1 1 calc R
H79B H 0.7971 0.5663 0.0648 0.080 Uiso 1 1 calc R
H79C H 0.8036 0.4958 0.0265 0.080 Uiso 1 1 calc R
C80 C 0.8116(3) 0.6310(5) -0.0244(4) 0.059(2) Uani 1 1 d .
H80C H 0.8366 0.5948 -0.0171 0.088 Uiso 1 1 calc R
H80A H 0.8207 0.6665 0.0107 0.088 Uiso 1 1 calc R
H80B H 0.8050 0.6598 -0.0626 0.088 Uiso 1 1 calc R
C81 C 0.71692(19) 0.9083(3) -0.0399(3) 0.0233(11) Uani 1 1 d .
C82 C 0.75424(19) 0.8814(3) 0.0129(3) 0.0281(12) Uani 1 1 d .
H82 H 0.7500 0.8657 0.0484 0.034 Uiso 1 1 calc R
C83 C 0.7974(2) 0.8775(4) 0.0134(3) 0.0349(14) Uani 1 1 d .
H83 H 0.8228 0.8589 0.0492 0.042 Uiso 1 1 calc R
C84 C 0.8038(2) 0.9005(4) -0.0382(3) 0.0301(12) Uani 1 1 d .
C85 C 0.7668(2) 0.9266(4) -0.0906(3) 0.0312(13) Uani 1 1 d .
H85 H 0.7708 0.9409 -0.1265 0.037 Uiso 1 1 calc R
C86 C 0.72390(19) 0.9318(3) -0.0905(3) 0.0269(12) Uani 1 1 d .
H86 H 0.6989 0.9518 -0.1260 0.032 Uiso 1 1 calc R
C87 C 0.8514(2) 0.8958(5) -0.0360(3) 0.0421(16) Uani 1 1 d .
C88 C 0.67378(19) 1.0522(3) -0.0367(3) 0.0239(11) Uani 1 1 d .
C89 C 0.7145(2) 1.0717(3) 0.0133(3) 0.0307(13) Uani 1 1 d .
H89 H 0.7273 1.0374 0.0474 0.037 Uiso 1 1 calc R
C90 C 0.7369(2) 1.1396(3) 0.0150(3) 0.0306(12) Uani 1 1 d .
H90 H 0.7647 1.1510 0.0502 0.037 Uiso 1 1 calc R
C91 C 0.7194(2) 1.1920(3) -0.0344(3) 0.0336(13) Uani 1 1 d .
C92 C 0.6788(2) 1.1723(3) -0.0847(3) 0.0359(14) Uani 1 1 d .
H92 H 0.6663 1.2063 -0.1190 0.043 Uiso 1 1 calc R
C93 C 0.6557(2) 1.1041(3) -0.0865(3) 0.0301(13) Uani 1 1 d .
H93 H 0.6277 1.0927 -0.1215 0.036 Uiso 1 1 calc R
C94 C 0.7425(3) 1.2693(4) -0.0337(3) 0.0453(17) Uani 1 1 d .
C95 C 0.7868(3) 1.2802(4) 0.0254(3) 0.0502(19) Uani 1 1 d .
H95B H 0.8080 1.2383 0.0293 0.075 Uiso 1 1 calc R
H95A H 0.7797 1.2803 0.0616 0.075 Uiso 1 1 calc R
H95C H 0.8010 1.3289 0.0232 0.075 Uiso 1 1 calc R
C96 C 0.7541(3) 1.2723(6) -0.0889(4) 0.074(3) Uani 1 1 d .
H96B H 0.7745 1.2297 -0.0866 0.111 Uiso 1 1 calc R
H96C H 0.7694 1.3208 -0.0885 0.111 Uiso 1 1 calc R
H96A H 0.7258 1.2684 -0.1274 0.111 Uiso 1 1 calc R
C97 C 0.7082(3) 1.3333(4) -0.0379(5) 0.079(3) Uani 1 1 d .
H97C H 0.7221 1.3833 -0.0378 0.119 Uiso 1 1 calc R
H97A H 0.7007 1.3299 -0.0021 0.119 Uiso 1 1 calc R
H97B H 0.6801 1.3275 -0.0764 0.119 Uiso 1 1 calc R
C98 C 0.58386(18) 1.0548(3) -0.0378(2) 0.0216(10) Uani 1 1 d .
C99 C 0.60068(19) 1.1042(3) 0.0125(3) 0.0285(12) Uani 1 1 d .
H99 H 0.6265 1.0895 0.0493 0.034 Uiso 1 1 calc R
C100 C 0.5452(2) 1.0765(3) -0.0903(3) 0.0289(12) Uani 1 1 d .
H10 H 0.5322 1.0421 -0.1243 0.035 Uiso 1 1 calc R
C101 C 0.53914(18) 0.9112(3) -0.0326(2) 0.0213(11) Uani 1 1 d .
C102 C 0.5318(2) 0.9486(3) 0.0142(3) 0.0270(12) Uani 1 1 d .
H10A H 0.5566 0.9747 0.0461 0.032 Uiso 1 1 calc R
C103 C 0.4888(2) 0.9483(4) 0.0148(3) 0.0303(13) Uani 1 1 d .
H10B H 0.4846 0.9748 0.0468 0.036 Uiso 1 1 calc R
C104 C 0.45196(19) 0.9098(3) -0.0308(3) 0.0275(12) Uani 1 1 d .
C105 C 0.45927(19) 0.8740(4) -0.0773(3) 0.0309(13) Uani 1 1 d .
H10C H 0.4344 0.8484 -0.1094 0.037 Uiso 1 1 calc R
C106 C 0.50196(18) 0.8741(3) -0.0788(3) 0.0256(11) Uani 1 1 d .
H10D H 0.5058 0.8486 -0.1116 0.031 Uiso 1 1 calc R
C107 C 0.4047(2) 0.9068(5) -0.0311(3) 0.0482(18) Uani 1 1 d .
C108 C 0.4020(2) 0.9492(5) 0.0230(3) 0.053(2) Uani 1 1 d .
H10G H 0.4079 1.0037 0.0202 0.079 Uiso 1 1 calc R
H10F H 0.4250 0.9285 0.0622 0.079 Uiso 1 1 calc R
H10E H 0.3713 0.9427 0.0215 0.079 Uiso 1 1 calc R
C109 C 0.3685(3) 0.9384(7) -0.0916(4) 0.084(3) Uani 1 1 d .
H10J H 0.3763 0.9912 -0.0971 0.126 Uiso 1 1 calc R
H10H H 0.3385 0.9375 -0.0904 0.126 Uiso 1 1 calc R
H10I H 0.3674 0.9070 -0.1263 0.126 Uiso 1 1 calc R
C110 C 0.3936(3) 0.8218(6) -0.0248(5) 0.080(3) Uani 1 1 d .
H11A H 0.3634 0.8183 -0.0242 0.120 Uiso 1 1 calc R
H11C H 0.4170 0.8008 0.0140 0.120 Uiso 1 1 calc R
H11B H 0.3933 0.7927 -0.0601 0.120 Uiso 1 1 calc R
C111 C 0.5805(2) 0.1747(3) 0.0099(3) 0.0346(14) Uani 1 1 d .
H11D H 0.5923 0.2078 0.0449 0.042 Uiso 1 1 calc R
C112 C 0.5431(2) 0.1972(3) -0.0438(3) 0.0259(11) Uani 1 1 d .
C113 C 0.5252(2) 0.1473(3) -0.0939(3) 0.0300(12) Uani 1 1 d .
H11E H 0.4993 0.1618 -0.1307 0.036 Uiso 1 1 calc R
C114 C 0.5215(2) 0.2750(3) -0.0481(3) 0.0245(11) Uani 1 1 d .
C115 C 0.6155(3) 0.4114(5) 0.2700(4) 0.072(3) Uani 1 1 d .
H11H H 0.6358 0.4526 0.2944 0.108 Uiso 1 1 calc R
H11G H 0.6277 0.3621 0.2897 0.108 Uiso 1 1 calc R
H11F H 0.5847 0.4190 0.2679 0.108 Uiso 1 1 calc R
C116 C 0.6541(3) 0.3971(5) 0.1989(5) 0.071(3) Uani 1 1 d .
H11I H 0.6649 0.3451 0.2130 0.106 Uiso 1 1 calc R
H11K H 0.6779 0.4339 0.2234 0.106 Uiso 1 1 calc R
H11J H 0.6474 0.4022 0.1549 0.106 Uiso 1 1 calc R
C117 C 0.5747(3) 0.4243(4) 0.1598(3) 0.0476(18) Uani 1 1 d .
H11L H 0.5481 0.4334 0.1666 0.057 Uiso 1 1 calc R
C118 C 0.6316(5) 0.4982(8) -0.0870(7) 0.119(5) Uani 1 1 d .
H11O H 0.6558 0.5369 -0.0693 0.178 Uiso 1 1 calc R
H11M H 0.6025 0.5233 -0.1129 0.178 Uiso 1 1 calc R
H11N H 0.6398 0.4624 -0.1124 0.178 Uiso 1 1 calc R
C119 C 0.6472(3) 0.4939(6) 0.0235(4) 0.076(3) Uani 1 1 d .
H11Q H 0.6327 0.5441 0.0195 0.113 Uiso 1 1 calc R
H11R H 0.6801 0.5006 0.0355 0.113 Uiso 1 1 calc R
H11P H 0.6428 0.4641 0.0555 0.113 Uiso 1 1 calc R
C120 C 0.6010(3) 0.4016(6) -0.0537(6) 0.086(4) Uani 1 1 d .
H12A H 0.5947 0.3810 -0.0212 0.103 Uiso 1 1 calc R
C121 C 0.5240(3) 0.1781(5) -0.3513(4) 0.063(2) Uani 1 1 d .
H12D H 0.5339 0.2281 -0.3598 0.095 Uiso 1 1 calc R
H12B H 0.4919 0.1692 -0.3805 0.095 Uiso 1 1 calc R
H12C H 0.5434 0.1380 -0.3564 0.095 Uiso 1 1 calc R
C122 C 0.5186(3) 0.1050(4) -0.2677(4) 0.059(2) Uani 1 1 d .
H12E H 0.5192 0.1129 -0.2266 0.088 Uiso 1 1 calc R
H12G H 0.5421 0.0674 -0.2646 0.088 Uiso 1 1 calc R
H12F H 0.4883 0.0862 -0.2966 0.088 Uiso 1 1 calc R
C123 C 0.5349(2) 0.2406(4) -0.2583(3) 0.0412(15) Uani 1 1 d .
H12H H 0.5399 0.2859 -0.2765 0.049 Uiso 1 1 calc R
C124 C 0.3231(3) 0.5490(6) -0.3142(6) 0.091(4) Uani 1 1 d .
H12K H 0.3257 0.6037 -0.3045 0.137 Uiso 1 1 calc R
H12I H 0.2922 0.5312 -0.3221 0.137 Uiso 1 1 calc R
H12J H 0.3285 0.5403 -0.3513 0.137 Uiso 1 1 calc R
C125 C 0.3556(4) 0.5184(6) -0.2027(5) 0.088(3) Uani 1 1 d .
H12M H 0.3827 0.4936 -0.1707 0.132 Uiso 1 1 calc R
H12L H 0.3278 0.4953 -0.2031 0.132 Uiso 1 1 calc R
H12N H 0.3562 0.5731 -0.1934 0.132 Uiso 1 1 calc R
C126 C 0.3891(3) 0.4675(4) -0.2691(4) 0.0534(19) Uani 1 1 d .
H12O H 0.4099 0.4410 -0.2332 0.064 Uiso 1 1 calc R

loop_
_atom_site_aniso_label
_atom_site_aniso_U_11
_atom_site_aniso_U_22
_atom_site_aniso_U_33
_atom_site_aniso_U_23
_atom_site_aniso_U_13
_atom_site_aniso_U_12
Mn1 0.0262(4) 0.0188(4) 0.0315(4) -0.0018(3) 0.0165(4) -0.0005(3)
Mn2 0.0479(6) 0.0214(4) 0.0463(6) 0.0015(4) 0.0324(5) -0.0007(4)
Mn3 0.0274(4) 0.0246(4) 0.0281(4) 0.0018(3) 0.0132(3) 0.0016(3)
O23 0.037(3) 0.091(4) 0.051(3) -0.009(3) 0.020(3) -0.004(3)
O1 0.061(3) 0.037(2) 0.046(3) -0.002(2) 0.035(3) 0.001(2)
O2 0.043(3) 0.061(3) 0.058(3) -0.002(3) 0.033(3) -0.005(2)
O3 0.049(3) 0.0228(19) 0.027(2) 0.0009(16) 0.0220(19) 0.0026(17)
O4 0.037(2) 0.028(2) 0.029(2) 0.0013(16) 0.0122(18) 0.0102(17)
O5 0.062(3) 0.033(2) 0.069(3) 0.004(2) 0.046(3) -0.008(2)
O6 0.033(3) 0.028(2) 0.057(3) -0.012(2) 0.005(2) -0.0057(18)
O7 0.042(2) 0.0202(18) 0.043(2) -0.0025(18) 0.029(2) -0.0055(17)
O8 0.034(2) 0.0211(19) 0.039(2) -0.0023(17) 0.0198(19) -0.0048(16)
O9 0.032(3) 0.092(4) 0.044(3) 0.009(3) 0.024(2) 0.007(3)
O10 0.025(3) 0.227(8) 0.045(3) 0.026(4) 0.013(3) 0.012(4)
O11 0.035(2) 0.023(2) 0.042(2) -0.0018(17) 0.019(2) 0.0070(17)
O12 0.040(3) 0.028(2) 0.037(2) 0.0076(18) 0.021(2) 0.0076(18)
O13 0.040(3) 0.050(3) 0.050(3) -0.003(2) 0.019(2) -0.003(2)
O14 0.035(3) 0.073(4) 0.064(4) -0.020(3) 0.018(3) -0.004(3)
O15 0.098(5) 0.047(3) 0.106(5) 0.020(3) 0.084(4) 0.021(3)
O16 0.057(4) 0.146(7) 0.043(3) -0.014(4) -0.024(3) -0.028(4)
O17 0.045(3) 0.029(2) 0.0223(19) -0.0042(16) 0.0135(19) 0.0073(18)
O18 0.038(3) 0.025(2) 0.044(2) -0.0013(17) 0.028(2) -0.0057(17)
O19 0.032(2) 0.047(3) 0.034(2) -0.0075(19) 0.0208(19) -0.0090(19)
O20 0.025(2) 0.046(2) 0.036(2) 0.0015(19) 0.0181(19) -0.0022(18)
O21 0.040(3) 0.048(3) 0.043(3) 0.014(2) 0.028(2) 0.012(2)
N1 0.051(4) 0.037(3) 0.065(4) -0.006(3) 0.033(3) 0.005(3)
N2 0.039(3) 0.047(3) 0.072(4) 0.014(3) 0.035(3) 0.009(3)
N2A 0.051(4) 0.050(4) 0.057(4) -0.006(3) 0.017(3) 0.004(3)
N3A 0.029(3) 0.111(6) 0.079(5) -0.047(5) 0.023(3) -0.014(4)
C0AA 0.025(3) 0.024(3) 0.051(4) -0.003(3) 0.019(3) 0.001(2)
C1 0.031(3) 0.017(2) 0.030(3) -0.005(2) 0.016(2) 0.002(2)
C2 0.022(3) 0.024(3) 0.030(3) 0.001(2) 0.011(2) 0.001(2)
C3 0.019(2) 0.019(2) 0.026(3) -0.002(2) 0.010(2) 0.0000(19)
C4 0.025(3) 0.018(2) 0.022(2) 0.001(2) 0.007(2) 0.000(2)
C5 0.028(3) 0.019(2) 0.015(2) -0.0034(18) 0.007(2) -0.001(2)
C6 0.022(3) 0.022(2) 0.018(2) 0.001(2) 0.009(2) 0.000(2)
C7 0.023(3) 0.022(3) 0.032(3) 0.003(2) 0.014(2) 0.004(2)
C8 0.053(4) 0.032(3) 0.033(3) 0.006(3) 0.022(3) 0.017(3)
C9 0.059(5) 0.031(3) 0.031(3) 0.000(3) 0.022(3) 0.015(3)
C10 0.031(3) 0.026(3) 0.036(3) 0.001(2) 0.016(3) 0.005(2)
C11 0.054(4) 0.029(3) 0.034(3) 0.007(3) 0.010(3) 0.019(3)
C12 0.050(4) 0.038(3) 0.028(3) -0.004(3) 0.011(3) 0.011(3)
C13 0.045(4) 0.021(3) 0.053(4) -0.001(3) 0.027(3) 0.011(3)
C14 0.122(9) 0.048(5) 0.063(5) 0.011(4) 0.054(6) 0.043(5)
C15 0.110(10) 0.026(4) 0.233(16) 0.008(7) 0.095(11) 0.005(5)
C17 0.071(6) 0.052(5) 0.067(5) 0.009(4) 0.021(5) 0.038(4)
C18 0.017(2) 0.023(3) 0.027(3) -0.001(2) 0.013(2) 0.0005(19)
C19 0.032(4) 0.069(5) 0.033(3) -0.009(3) 0.018(3) -0.008(3)
C20 0.026(3) 0.074(5) 0.029(3) -0.013(3) 0.010(3) -0.004(3)
C21 0.028(3) 0.039(3) 0.032(3) -0.008(3) 0.015(3) 0.000(3)
C22 0.037(4) 0.060(4) 0.036(3) -0.002(3) 0.016(3) -0.003(3)
C23 0.018(3) 0.057(4) 0.037(3) -0.006(3) 0.008(3) -0.006(3)
C24 0.031(3) 0.047(4) 0.037(3) -0.011(3) 0.011(3) -0.003(3)
C25 0.016(2) 0.019(2) 0.029(3) -0.003(2) 0.008(2) -0.0013(18)
C26 0.037(3) 0.037(3) 0.027(3) 0.006(2) 0.014(3) -0.006(3)
C27 0.039(4) 0.036(3) 0.031(3) -0.004(3) 0.011(3) -0.013(3)
C28 0.030(3) 0.019(2) 0.032(3) 0.002(2) 0.018(2) -0.005(2)
C29 0.060(5) 0.038(3) 0.023(3) 0.001(3) 0.016(3) -0.018(3)
C30 0.052(4) 0.036(3) 0.031(3) -0.008(3) 0.015(3) -0.023(3)
C31 0.041(4) 0.027(3) 0.033(3) 0.002(2) 0.015(3) -0.005(3)
C32 0.044(5) 0.063(5) 0.132(9) 0.004(6) 0.047(6) -0.008(4)
C33 0.080(6) 0.063(5) 0.055(5) -0.006(4) 0.026(5) -0.048(5)
C34 0.057(5) 0.049(4) 0.079(6) 0.018(4) 0.030(5) -0.015(4)
C35 0.019(3) 0.024(3) 0.034(3) -0.007(2) 0.015(2) -0.003(2)
C36 0.028(3) 0.039(3) 0.026(3) 0.001(2) -0.001(2) 0.013(3)
C37 0.034(3) 0.040(3) 0.028(3) -0.007(3) 0.009(3) 0.014(3)
C38 0.022(3) 0.023(3) 0.026(3) 0.002(2) 0.008(2) 0.004(2)
C39 0.060(4) 0.033(3) 0.021(3) 0.000(2) 0.014(3) 0.023(3)
C40 0.068(5) 0.035(3) 0.021(3) -0.007(2) 0.015(3) 0.019(3)
C41 0.030(3) 0.014(2) 0.034(3) -0.001(2) 0.019(2) 0.002(2)
C42 0.024(3) 0.021(3) 0.033(3) 0.007(2) 0.016(2) -0.001(2)
C43 0.018(3) 0.057(4) 0.027(3) -0.004(3) 0.008(2) -0.002(3)
C44 0.029(3) 0.064(4) 0.034(3) -0.010(3) 0.016(3) -0.003(3)
C45 0.021(3) 0.034(3) 0.039(3) 0.002(3) 0.014(3) -0.001(2)
C46 0.022(3) 0.045(4) 0.036(3) 0.000(3) 0.009(3) 0.000(2)
C47 0.028(3) 0.036(3) 0.024(3) -0.001(2) 0.010(2) 0.001(2)
C48 0.031(4) 0.092(6) 0.069(5) 0.008(4) 0.030(4) 0.001(4)
C49 0.071(7) 0.052(5) 0.195(13) 0.027(7) 0.086(8) 0.026(5)
C50 0.027(3) 0.044(4) 0.055(4) 0.005(3) 0.020(3) 0.008(3)
C51 0.021(4) 0.131(9) 0.074(6) 0.018(6) 0.015(4) 0.007(5)
C52 0.020(3) 0.020(2) 0.030(3) -0.001(2) 0.011(2) -0.002(2)
C53 0.032(3) 0.024(3) 0.029(3) 0.002(2) 0.010(2) -0.007(2)
C54 0.026(3) 0.029(3) 0.027(3) -0.009(2) 0.008(2) -0.003(2)
C55 0.031(3) 0.024(3) 0.031(3) 0.003(2) 0.013(2) -0.004(2)
C56 0.031(3) 0.030(3) 0.028(3) 0.002(2) 0.012(2) -0.004(2)
C57 0.034(3) 0.020(3) 0.025(3) -0.004(2) 0.009(2) -0.009(2)
C58 0.017(2) 0.024(3) 0.023(2) 0.000(2) 0.008(2) -0.001(2)
C59 0.019(3) 0.019(2) 0.025(2) -0.001(2) 0.010(2) 0.0008(19)
C60 0.020(3) 0.022(3) 0.027(3) -0.002(2) 0.010(2) 0.000(2)
C61 0.025(3) 0.017(2) 0.025(3) 0.002(2) 0.010(2) -0.002(2)
C62 0.017(2) 0.023(3) 0.024(3) 0.000(2) 0.008(2) 0.0034(19)
C63 0.018(3) 0.025(3) 0.023(3) -0.005(2) 0.009(2) -0.004(2)
C64 0.019(2) 0.019(2) 0.021(2) -0.001(2) 0.008(2) 0.0043(19)
C65 0.021(3) 0.024(3) 0.024(3) -0.004(2) 0.008(2) -0.002(2)
C66 0.018(3) 0.031(3) 0.028(3) -0.001(2) 0.008(2) 0.003(2)
C67 0.019(2) 0.018(2) 0.028(3) 0.006(2) 0.011(2) -0.0003(19)
C68 0.026(3) 0.024(3) 0.025(3) -0.001(2) 0.014(2) -0.001(2)
C69 0.028(3) 0.021(3) 0.027(3) 0.003(2) 0.014(2) 0.000(2)
C70 0.022(3) 0.025(3) 0.034(3) -0.002(2) 0.015(2) -0.005(2)
C71 0.020(2) 0.017(2) 0.024(2) -0.006(2) 0.009(2) 0.0006(19)
C72 0.023(3) 0.027(3) 0.022(2) -0.001(2) 0.009(2) 0.002(2)
C73 0.037(3) 0.020(3) 0.027(3) 0.003(2) 0.014(2) 0.010(2)
C74 0.026(3) 0.022(3) 0.028(3) 0.002(2) 0.011(2) 0.006(2)
C75 0.036(3) 0.030(3) 0.030(3) -0.001(2) 0.022(3) 0.008(2)
C76 0.022(3) 0.024(3) 0.030(3) 0.001(2) 0.010(2) 0.008(2)
C77 0.035(3) 0.036(3) 0.040(3) 0.003(3) 0.019(3) 0.014(3)
C78 0.056(5) 0.039(4) 0.063(5) -0.007(3) 0.026(4) 0.016(3)
C79 0.066(5) 0.049(4) 0.049(4) 0.019(3) 0.030(4) 0.031(4)
C80 0.031(4) 0.066(5) 0.079(6) 0.008(4) 0.023(4) 0.017(4)
C81 0.023(3) 0.017(2) 0.031(3) 0.000(2) 0.013(2) -0.002(2)
C82 0.020(3) 0.035(3) 0.030(3) 0.004(2) 0.010(2) 0.002(2)
C83 0.016(3) 0.053(4) 0.035(3) 0.003(3) 0.011(2) 0.004(3)
C84 0.020(3) 0.039(3) 0.032(3) -0.005(3) 0.011(2) 0.000(2)
C85 0.027(3) 0.043(3) 0.029(3) 0.007(2) 0.017(3) 0.000(2)
C86 0.021(3) 0.036(3) 0.025(3) 0.003(2) 0.011(2) 0.000(2)
C87 0.024(3) 0.074(5) 0.031(3) 0.007(3) 0.015(3) 0.004(3)
C88 0.025(3) 0.019(2) 0.035(3) -0.001(2) 0.020(2) -0.001(2)
C89 0.028(3) 0.024(3) 0.036(3) 0.005(2) 0.010(3) -0.001(2)
C90 0.033(3) 0.024(3) 0.037(3) 0.001(2) 0.016(3) -0.009(2)
C91 0.036(3) 0.030(3) 0.042(3) -0.005(3) 0.023(3) -0.011(3)
C92 0.039(4) 0.025(3) 0.043(4) 0.000(3) 0.017(3) -0.008(2)
C93 0.029(3) 0.023(3) 0.036(3) 0.004(2) 0.012(3) -0.003(2)
C94 0.044(4) 0.035(3) 0.059(4) -0.005(3) 0.023(4) -0.017(3)
C95 0.054(5) 0.040(4) 0.058(4) -0.005(3) 0.025(4) -0.024(3)
C96 0.070(6) 0.096(7) 0.050(5) 0.016(4) 0.020(4) -0.049(5)
C97 0.082(7) 0.025(4) 0.114(8) 0.004(4) 0.026(6) -0.012(4)
C98 0.022(3) 0.019(2) 0.029(3) 0.004(2) 0.016(2) 0.003(2)
C99 0.023(3) 0.024(3) 0.029(3) 0.000(2) 0.002(2) 0.004(2)
C100 0.038(3) 0.021(3) 0.027(3) -0.005(2) 0.013(3) 0.002(2)
C101 0.020(3) 0.020(2) 0.026(3) 0.010(2) 0.012(2) 0.0075(19)
C102 0.029(3) 0.024(3) 0.030(3) -0.003(2) 0.015(2) 0.002(2)
C103 0.032(3) 0.039(3) 0.030(3) 0.002(2) 0.022(3) 0.006(2)
C104 0.017(3) 0.030(3) 0.033(3) 0.002(2) 0.008(2) 0.000(2)
C105 0.016(3) 0.046(3) 0.023(3) -0.002(2) 0.001(2) 0.001(2)
C106 0.020(3) 0.031(3) 0.026(3) -0.004(2) 0.009(2) 0.003(2)
C107 0.026(3) 0.082(5) 0.043(4) -0.009(4) 0.021(3) -0.005(3)
C108 0.029(4) 0.093(6) 0.046(4) -0.004(4) 0.025(3) 0.012(4)
C109 0.031(4) 0.168(11) 0.047(5) -0.004(6) 0.011(4) 0.027(6)
C110 0.069(6) 0.095(7) 0.100(7) -0.032(6) 0.059(6) -0.047(5)
C111 0.039(4) 0.026(3) 0.040(3) -0.009(2) 0.017(3) 0.000(2)
C112 0.030(3) 0.019(3) 0.036(3) 0.005(2) 0.021(2) 0.005(2)
C113 0.033(3) 0.026(3) 0.030(3) 0.001(2) 0.013(2) 0.006(2)
C114 0.035(3) 0.014(2) 0.032(3) 0.002(2) 0.021(2) 0.006(2)
C115 0.079(7) 0.058(5) 0.057(5) 0.000(4) 0.008(5) 0.009(5)
C116 0.062(6) 0.062(5) 0.089(7) 0.009(5) 0.033(5) 0.014(4)
C117 0.041(4) 0.060(5) 0.031(3) 0.003(3) 0.004(3) 0.004(3)
C118 0.106(11) 0.120(11) 0.160(13) -0.002(10) 0.085(10) 0.029(8)
C119 0.050(5) 0.077(6) 0.075(6) -0.037(5) 0.004(5) -0.002(4)
C120 0.026(4) 0.091(7) 0.136(9) -0.065(7) 0.030(5) -0.008(4)
C121 0.077(6) 0.062(5) 0.051(5) -0.014(4) 0.027(5) -0.007(4)
C122 0.075(6) 0.029(3) 0.073(5) 0.001(4) 0.032(5) 0.006(3)
C123 0.043(4) 0.037(4) 0.047(4) 0.000(3) 0.022(3) -0.001(3)
C124 0.060(6) 0.097(8) 0.132(9) 0.058(7) 0.055(7) 0.043(6)
C125 0.108(9) 0.074(7) 0.111(9) -0.016(6) 0.074(8) 0.011(6)
C126 0.057(5) 0.040(4) 0.079(6) 0.010(4) 0.043(4) 0.002(3)

loop_
_atom_type_symbol
_atom_type_description
_atom_type_scat_dispersion_real
_atom_type_scat_dispersion_imag
_atom_type_scat_source
C C 0.0033 0.0016 'International Tables Vol C Tables 4.2.6.8 and 6.1.1.4'
H H 0.0000 0.0000 'International Tables Vol C Tables 4.2.6.8 and 6.1.1.4'
N N 0.0061 0.0033 'International Tables Vol C Tables 4.2.6.8 and 6.1.1.4'
O O 0.0106 0.0060 'International Tables Vol C Tables 4.2.6.8 and 6.1.1.4'
Mn Mn 0.3368 0.7283 'International Tables Vol C Tables 4.2.6.8 and 6.1.1.4'

loop_
_geom_angle_atom_site_label_1
_geom_angle_atom_site_label_2
_geom_angle_atom_site_label_3
_geom_angle
_geom_angle_site_symmetry_1
_geom_angle_site_symmetry_3
O19 Mn1 O11 103.34(17) . .
O19 Mn1 O20 88.53(17) . .
O11 Mn1 O20 91.25(16) . .
O19 Mn1 O13 91.14(18) . .
O11 Mn1 O13 87.71(18) . .
O20 Mn1 O13 178.80(18) . .
O19 Mn1 O8 157.45(16) . .
O11 Mn1 O8 99.06(16) . .
O20 Mn1 O8 88.38(15) . .
O13 Mn1 O8 92.37(17) . .
O19 Mn1 O7 100.96(16) . .
O11 Mn1 O7 154.94(16) . .
O20 Mn1 O7 95.45(16) . .
O13 Mn1 O7 85.74(17) . .
O8 Mn1 O7 57.16(14) . .
O19 Mn1 C70 129.44(18) . .
O11 Mn1 C70 127.00(17) . .
O20 Mn1 C70 94.14(17) . .
O13 Mn1 C70 86.96(18) . .
O8 Mn1 C70 28.78(15) . .
O7 Mn1 C70 28.51(15) . .
O16 Mn2 O21 87.8(3) . .
O16 Mn2 O5 96.6(3) . .
O21 Mn2 O5 92.02(18) . .
O16 Mn2 O15 85.2(3) . .
O21 Mn2 O15 172.9(2) . .
O5 Mn2 O15 89.9(2) . .
O16 Mn2 O3 87.2(2) . .
O21 Mn2 O3 97.19(17) . .
O5 Mn2 O3 170.20(17) . .
O15 Mn2 O3 81.34(19) . .
O6 Mn3 O14 179.8(2) . .
O6 Mn3 O12 90.75(19) . .
O14 Mn3 O12 89.4(2) . .
O6 Mn3 O1 87.38(19) . .
O14 Mn3 O1 92.5(2) . .
O12 Mn3 O1 104.22(16) . .
O6 Mn3 O17 88.31(16) . .
O14 Mn3 O17 91.74(19) . .
O12 Mn3 O17 85.35(16) . .
O1 Mn3 O17 169.55(16) . .
O6 Mn3 O18 87.74(18) . .
O14 Mn3 O18 92.1(2) . .
O12 Mn3 O18 166.60(15) . .
O1 Mn3 O18 89.02(16) . .
O17 Mn3 O18 81.30(15) . .
C123 O1 Mn3 125.7(4) . .
C41 O3 Mn2 121.1(3) . .
C0AA O5 Mn2 114.3(4) . .
C0AA O6 Mn3 134.2(4) . .
C70 O7 Mn1 90.6(3) . .
C70 O8 Mn1 92.1(3) . .
C114 O11 Mn1 129.9(4) . .
C114 O12 Mn3 125.6(4) . .
C117 O13 Mn1 127.2(5) . .
C120 O14 Mn3 142.2(5) . .
C126 O15 Mn2 137.4(6) . .
Mn3 O17 H17A 110.5 . .
Mn3 O17 H17B 109.5 . .
H17A O17 H17B 124.4 . .
Mn3 O18 H18A 103.8 . .
Mn3 O18 H18B 109.1 . .
H18A O18 H18B 124.3 . .
Mn1 O19 H19B 130.7 . .
Mn1 O19 H19A 118.0 . .
H19B O19 H19A 87.9 . .
Mn1 O20 H20B 125.1 . .
Mn1 O20 H20A 109.7 . .
H20B O20 H20A 125.2 . .
Mn2 O21 H21A 133.4 . .
Mn2 O21 H21B 128.6 . .
H21A O21 H21B 92.9 . .
C123 N1 C121 120.5(7) . .
C123 N1 C122 121.7(7) . .
C121 N1 C122 117.4(7) . .
C126 N2 C124 121.7(8) . .
C126 N2 C125 120.4(7) . .
C124 N2 C125 117.6(8) . .
C117 N2A C116 120.4(7) . .
C117 N2A C115 120.7(8) . .
C116 N2A C115 118.8(7) . .
C120 N3A C119 134.7(11) . .
C120 N3A C118 111.5(10) . .
C119 N3A C118 112.6(9) . .
O5 C0AA O6 124.2(6) . .
O5 C0AA C55 117.9(5) . 1_545
O6 C0AA C55 117.9(6) . 1_545
C2 C1 C6 120.1(5) . .
C2 C1 C7 121.4(5) . .
C6 C1 C7 118.5(5) . .
C1 C2 C3 120.2(5) . .
C1 C2 C18 121.3(5) . .
C3 C2 C18 118.5(5) . .
C2 C3 C4 120.1(5) . .
C2 C3 C25 118.1(5) . .
C4 C3 C25 121.8(5) . .
C5 C4 C3 119.5(5) . .
C5 C4 C35 119.0(5) . .
C3 C4 C35 121.5(5) . .
C6 C5 C4 120.0(5) . .
C6 C5 C42 121.1(5) . .
C4 C5 C42 118.8(5) . .
C5 C6 C1 120.1(5) . .
C5 C6 C52 120.8(5) . .
C1 C6 C52 119.0(5) . .
C12 C7 C8 116.7(5) . .
C12 C7 C1 120.7(5) . .
C8 C7 C1 122.5(5) . .
C9 C8 C7 120.6(6) . .
C9 C8 H8 119.7 . .
C7 C8 H8 119.7 . .
C10 C9 C8 122.1(6) . .
C10 C9 H9 118.9 . .
C8 C9 H9 118.9 . .
C9 C10 C11 116.6(5) . .
C9 C10 C13 121.8(5) . .
C11 C10 C13 121.4(5) . .
C12 C11 C10 121.6(6) . .
C12 C11 H11 119.2 . .
C10 C11 H11 119.2 . .
C11 C12 C7 122.3(6) . .
C11 C12 H12 118.8 . .
C7 C12 H12 118.8 . .
C15 C13 C17 108.8(8) . .
C15 C13 C10 108.9(6) . .
C17 C13 C10 111.9(6) . .
C15 C13 C14 110.4(8) . .
C17 C13 C14 105.9(6) . .
C10 C13 C14 111.0(5) . .
C13 C14 H14C 109.5 . .
C13 C14 H14B 109.5 . .
H14C C14 H14B 109.5 . .
C13 C14 H14A 109.5 . .
H14C C14 H14A 109.5 . .
H14B C14 H14A 109.5 . .
C13 C15 H15A 109.5 . .
C13 C15 H15C 109.5 . .
H15A C15 H15C 109.5 . .
C13 C15 H15B 109.5 . .
H15A C15 H15B 109.5 . .
H15C C15 H15B 109.5 . .
C13 C17 H17E 109.5 . .
C13 C17 H17C 109.5 . .
H17E C17 H17C 109.5 . .
C13 C17 H17D 109.5 . .
H17E C17 H17D 109.5 . .
H17C C17 H17D 109.5 . .
C23 C18 C19 117.1(5) . .
C23 C18 C2 122.7(5) . .
C19 C18 C2 120.2(5) . .
C20 C19 C18 121.4(6) . .
C20 C19 H19 119.3 . .
C18 C19 H19 119.3 . .
C21 C20 C19 120.4(6) . .
C21 C20 H20 119.8 . .
C19 C20 H20 119.8 . .
C20 C21 C22 118.0(6) . .
C20 C21 C24 119.7(6) . .
C22 C21 C24 122.2(6) . .
C21 C22 C23 121.7(7) . .
C21 C22 H22 119.1 . .
C23 C22 H22 119.1 . .
C18 C23 C22 121.2(6) . .
C18 C23 H23 119.4 . .
C22 C23 H23 119.4 . .
O2 C24 O23 122.1(7) . .
O2 C24 C21 119.2(6) . .
O23 C24 C21 118.5(6) . .
C26 C25 C30 117.7(5) . .
C26 C25 C3 120.7(5) . .
C30 C25 C3 120.5(5) . .
C27 C26 C25 121.3(6) . .
C27 C26 H26 119.3 . .
C25 C26 H26 119.3 . .
C26 C27 C28 122.3(6) . .
C26 C27 H27 118.9 . .
C28 C27 H27 118.9 . .
C29 C28 C27 115.8(5) . .
C29 C28 C31 121.5(5) . .
C27 C28 C31 122.5(5) . .
C28 C29 C30 123.3(6) . .
C28 C29 H29 118.3 . .
C30 C29 H29 118.3 . .
C25 C30 C29 119.5(5) . .
C25 C30 H30 120.2 . .
C29 C30 H30 120.2 . .
C32 C31 C33 111.3(7) . .
C32 C31 C28 107.0(5) . .
C33 C31 C28 112.0(5) . .
C32 C31 C34 106.9(7) . .
C33 C31 C34 109.7(6) . .
C28 C31 C34 109.8(5) . .
C31 C32 H32B 109.5 . .
C31 C32 H32A 109.5 . .
H32B C32 H32A 109.5 . .
C31 C32 H32C 109.5 . .
H32B C32 H32C 109.5 . .
H32A C32 H32C 109.5 . .
C31 C33 H33A 109.5 . .
C31 C33 H33B 109.5 . .
H33A C33 H33B 109.5 . .
C31 C33 H33C 109.5 . .
H33A C33 H33C 109.5 . .
H33B C33 H33C 109.5 . .
C31 C34 H34B 109.5 . .
C31 C34 H34C 109.5 . .
H34B C34 H34C 109.5 . .
C31 C34 H34A 109.5 . .
H34B C34 H34A 109.5 . .
H34C C34 H34A 109.5 . .
C40 C35 C36 117.4(5) . .
C40 C35 C4 119.9(5) . .
C36 C35 C4 122.4(5) . .
C37 C36 C35 121.3(5) . .
C37 C36 H36 119.4 . .
C35 C36 H36 119.4 . .
C38 C37 C36 119.8(5) . .
C38 C37 H37 120.1 . .
C36 C37 H37 120.1 . .
C39 C38 C37 119.0(5) . .
C39 C38 C41 120.1(5) . .
C37 C38 C41 120.9(5) . .
C40 C39 C38 120.3(5) . .
C40 C39 H39 119.8 . .
C38 C39 H39 119.8 . .
C35 C40 C39 122.1(5) . .
C35 C40 H40 118.9 . .
C39 C40 H40 118.9 . .
O4 C41 O3 123.1(5) . .
O4 C41 C38 118.6(5) . .
O3 C41 C38 118.3(5) . .
C43 C42 C47 118.0(5) . .
C43 C42 C5 121.4(5) . .
C47 C42 C5 120.4(5) . .
C42 C43 C44 120.5(5) . .
C42 C43 H43 119.7 . .
C44 C43 H43 119.7 . .
C45 C44 C43 122.3(6) . .
C45 C44 H44 118.9 . .
C43 C44 H44 118.9 . .
C46 C45 C44 116.7(6) . .
C46 C45 C50 123.3(6) . .
C44 C45 C50 120.0(6) . .
C45 C46 C47 122.0(6) . .
C45 C46 H46 119.0 . .
C47 C46 H46 119.0 . .
C42 C47 C46 120.3(5) . .
C42 C47 H47 119.9 . .
C46 C47 H47 119.9 . .
C50 C48 H48C 109.5 . .
C50 C48 H48B 109.5 . .
H48C C48 H48B 109.5 . .
C50 C48 H48A 109.5 . .
H48C C48 H48A 109.5 . .
H48B C48 H48A 109.5 . .
C50 C49 H49A 109.5 . .
C50 C49 H49C 109.5 . .
H49A C49 H49C 109.5 . .
C50 C49 H49B 109.5 . .
H49A C49 H49B 109.5 . .
H49C C49 H49B 109.5 . .
C48 C50 C45 110.9(6) . .
C48 C50 C51 106.2(7) . .
C45 C50 C51 111.5(6) . .
C48 C50 C49 109.4(7) . .
C45 C50 C49 109.2(6) . .
C51 C50 C49 109.5(8) . .
C50 C51 H51A 109.5 . .
C50 C51 H51B 109.5 . .
H51A C51 H51B 109.5 . .
C50 C51 H51C 109.5 . .
H51A C51 H51C 109.5 . .
H51B C51 H51C 109.5 . .
C57 C52 C53 117.9(5) . .
C57 C52 C6 121.9(5) . .
C53 C52 C6 120.0(5) . .
C52 C53 C54 120.8(5) . .
C52 C53 H53 119.6 . .
C54 C53 H53 119.6 . .
C55 C54 C53 119.7(5) . .
C55 C54 H54 120.2 . .
C53 C54 H54 120.2 . .
C56 C55 C54 119.3(5) . .
C56 C55 C0AA 121.7(5) . 1_565
C54 C55 C0AA 119.0(5) . 1_565
C55 C56 C57 120.7(5) . .
C55 C56 H56 119.7 . .
C57 C56 H56 119.7 . .
C52 C57 C56 121.6(5) . .
C52 C57 H57 119.2 . .
C56 C57 H57 119.2 . .
C63 C58 C59 118.7(5) . .
C63 C58 C64 121.5(5) . .
C59 C58 C64 119.7(5) . .
C58 C59 C60 119.6(5) . .
C58 C59 C71 122.3(5) . .
C60 C59 C71 118.0(5) . .
C61 C60 C59 121.4(5) . .
C61 C60 C81 119.5(5) . .
C59 C60 C81 119.1(5) . .
C60 C61 C62 119.0(5) . .
C60 C61 C88 120.8(5) . .
C62 C61 C88 120.2(5) . .
C63 C62 C61 120.1(5) . .
C63 C62 C98 121.4(5) . .
C61 C62 C98 118.4(5) . .
C58 C63 C62 121.2(5) . .
C58 C63 C101 119.3(5) . .
C62 C63 C101 119.5(5) . .
C69 C64 C65 117.2(5) . .
C69 C64 C58 121.1(5) . .
C65 C64 C58 121.7(5) . .
C66 C65 C64 120.5(5) . .
C66 C65 H65 119.7 . .
C64 C65 H65 119.7 . .
C65 C66 C67 121.5(5) . .
C65 C66 H66 119.2 . .
C67 C66 H66 119.2 . .
C68 C67 C66 117.8(5) . .
C68 C67 C70 120.7(5) . .
C66 C67 C70 121.3(5) . .
C69 C68 C67 121.2(5) . .
C69 C68 H68 119.4 . .
C67 C68 H68 119.4 . .
C68 C69 C64 121.7(5) . .
C68 C69 H69 119.1 . .
C64 C69 H69 119.1 . .
O7 C70 O8 119.7(5) . .
O7 C70 C67 121.3(5) . .
O8 C70 C67 119.0(5) . .
O7 C70 Mn1 60.9(3) . .
O8 C70 Mn1 59.2(3) . .
C67 C70 Mn1 171.4(4) . .
C72 C71 C76 116.7(5) . .
C72 C71 C59 121.6(5) . .
C76 C71 C59 121.1(5) . .
C71 C72 C73 121.9(5) . .
C71 C72 H72 119.0 . .
C73 C72 H72 119.0 . .
C74 C73 C72 121.0(5) . .
C74 C73 H73 119.5 . .
C72 C73 H73 119.5 . .
C73 C74 C75 116.9(5) . .
C73 C74 C77 123.5(5) . .
C75 C74 C77 119.5(5) . .
C76 C75 C74 121.8(5) . .
C76 C75 H75 119.1 . .
C74 C75 H75 119.1 . .
C75 C76 C71 121.4(5) . .
C75 C76 H76 119.3 . .
C71 C76 H76 119.3 . .
C78 C77 C74 112.6(6) . .
C78 C77 C79 108.3(6) . .
C74 C77 C79 112.0(5) . .
C78 C77 C80 109.2(6) . .
C74 C77 C80 107.6(5) . .
C79 C77 C80 106.9(6) . .
C77 C78 H78A 109.5 . .
C77 C78 H78C 109.5 . .
H78A C78 H78C 109.5 . .
C77 C78 H78B 109.5 . .
H78A C78 H78B 109.5 . .
H78C C78 H78B 109.5 . .
C77 C79 H79A 109.5 . .
C77 C79 H79B 109.5 . .
H79A C79 H79B 109.5 . .
C77 C79 H79C 109.5 . .
H79A C79 H79C 109.5 . .
H79B C79 H79C 109.5 . .
C77 C80 H80C 109.5 . .
C77 C80 H80A 109.5 . .
H80C C80 H80A 109.5 . .
C77 C80 H80B 109.5 . .
H80C C80 H80B 109.5 . .
H80A C80 H80B 109.5 . .
C86 C81 C82 119.2(5) . .
C86 C81 C60 122.3(5) . .
C82 C81 C60 118.5(5) . .
C83 C82 C81 119.8(5) . .
C83 C82 H82 120.1 . .
C81 C82 H82 120.1 . .
C84 C83 C82 120.2(6) . .
C84 C83 H83 119.9 . .
C82 C83 H83 119.9 . .
C85 C84 C83 120.0(6) . .
C85 C84 C87 121.1(6) . .
C83 C84 C87 118.9(5) . .
C84 C85 C86 119.7(5) . .
C84 C85 H85 120.2 . .
C86 C85 H85 120.2 . .
C81 C86 C85 121.1(5) . .
C81 C86 H86 119.5 . .
C85 C86 H86 119.5 . .
O9 C87 O10 124.9(6) . .
O9 C87 C84 119.5(6) . .
O10 C87 C84 115.2(6) . .
C89 C88 C93 117.6(5) . .
C89 C88 C61 121.6(5) . .
C93 C88 C61 120.8(5) . .
C90 C89 C88 122.0(5) . .
C90 C89 H89 119.0 . .
C88 C89 H89 119.0 . .
C89 C90 C91 121.1(6) . .
C89 C90 H90 119.4 . .
C91 C90 H90 119.4 . .
C92 C91 C90 117.0(5) . .
C92 C91 C94 120.1(6) . .
C90 C91 C94 122.9(6) . .
C91 C92 C93 122.2(6) . .
C91 C92 H92 118.9 . .
C93 C92 H92 118.9 . .
C92 C93 C88 120.1(5) . .
C92 C93 H93 120.0 . .
C88 C93 H93 120.0 . .
C96 C94 C95 108.5(6) . .
C96 C94 C91 108.6(6) . .
C95 C94 C91 112.1(6) . .
C96 C94 C97 110.7(8) . .
C95 C94 C97 109.2(6) . .
C91 C94 C97 107.8(6) . .
C94 C95 H95B 109.5 . .
C94 C95 H95A 109.5 . .
H95B C95 H95A 109.5 . .
C94 C95 H95C 109.5 . .
H95B C95 H95C 109.5 . .
H95A C95 H95C 109.5 . .
C94 C96 H96B 109.5 . .
C94 C96 H96C 109.5 . .
H96B C96 H96C 109.5 . .
C94 C96 H96A 109.5 . .
H96B C96 H96A 109.5 . .
H96C C96 H96A 109.5 . .
C94 C97 H97C 109.5 . .
C94 C97 H97A 109.5 . .
H97C C97 H97A 109.5 . .
C94 C97 H97B 109.5 . .
H97C C97 H97B 109.5 . .
H97A C97 H97B 109.5 . .
C99 C98 C100 118.4(5) . .
C99 C98 C62 121.1(5) . .
C100 C98 C62 120.5(5) . .
C111 C99 C98 121.0(5) 1_565 .
C111 C99 H99 119.5 1_565 .
C98 C99 H99 119.5 . .
C113 C100 C98 121.1(5) 1_565 .
C113 C100 H10 119.4 1_565 .
C98 C100 H10 119.4 . .
C106 C101 C102 117.9(5) . .
C106 C101 C63 119.5(5) . .
C102 C101 C63 122.6(5) . .
C103 C102 C101 121.0(5) . .
C103 C102 H10A 119.5 . .
C101 C102 H10A 119.5 . .
C102 C103 C104 120.9(5) . .
C102 C103 H10B 119.5 . .
C104 C103 H10B 119.5 . .
C105 C104 C103 117.7(5) . .
C105 C104 C107 119.7(5) . .
C103 C104 C107 122.5(6) . .
C104 C105 C106 122.0(5) . .
C104 C105 H10C 119.0 . .
C106 C105 H10C 119.0 . .
C105 C106 C101 120.4(5) . .
C105 C106 H10D 119.8 . .
C101 C106 H10D 119.8 . .
C109 C107 C108 109.1(7) . .
C109 C107 C104 110.7(6) . .
C108 C107 C104 113.5(6) . .
C109 C107 C110 109.0(8) . .
C108 C107 C110 106.7(6) . .
C104 C107 C110 107.7(6) . .
C107 C108 H10G 109.5 . .
C107 C108 H10F 109.5 . .
H10G C108 H10F 109.5 . .
C107 C108 H10E 109.5 . .
H10G C108 H10E 109.5 . .
H10F C108 H10E 109.5 . .
C107 C109 H10J 109.5 . .
C107 C109 H10H 109.5 . .
H10J C109 H10H 109.5 . .
C107 C109 H10I 109.5 . .
H10J C109 H10I 109.5 . .
H10H C109 H10I 109.5 . .
C107 C110 H11A 109.5 . .
C107 C110 H11C 109.5 . .
H11A C110 H11C 109.5 . .
C107 C110 H11B 109.5 . .
H11A C110 H11B 109.5 . .
H11C C110 H11B 109.5 . .
C99 C111 C112 120.1(5) 1_545 .
C99 C111 H11D 119.9 1_545 .
C112 C111 H11D 119.9 . .
C111 C112 C113 119.4(5) . .
C111 C112 C114 120.8(5) . .
C113 C112 C114 119.8(5) . .
C100 C113 C112 119.9(5) 1_545 .
C100 C113 H11E 120.1 1_545 .
C112 C113 H11E 120.1 . .
O11 C114 O12 124.8(5) . .
O11 C114 C112 116.7(5) . .
O12 C114 C112 118.5(5) . .
N2A C115 H11H 109.5 . .
N2A C115 H11G 109.5 . .
H11H C115 H11G 109.5 . .
N2A C115 H11F 109.5 . .
H11H C115 H11F 109.5 . .
H11G C115 H11F 109.5 . .
N2A C116 H11I 109.5 . .
N2A C116 H11K 109.5 . .
H11I C116 H11K 109.5 . .
N2A C116 H11J 109.5 . .
H11I C116 H11J 109.5 . .
H11K C116 H11J 109.5 . .
O13 C117 N2A 123.0(8) . .
O13 C117 H11L 118.5 . .
N2A C117 H11L 118.5 . .
N3A C118 H11O 109.5 . .
N3A C118 H11M 109.5 . .
H11O C118 H11M 109.5 . .
N3A C118 H11N 109.5 . .
H11O C118 H11N 109.5 . .
H11M C118 H11N 109.5 . .
N3A C119 H11Q 109.5 . .
N3A C119 H11R 109.5 . .
H11Q C119 H11R 109.5 . .
N3A C119 H11P 109.5 . .
H11Q C119 H11P 109.5 . .
H11R C119 H11P 109.5 . .
O14 C120 N3A 141.0(13) . .
O14 C120 H12A 109.5 . .
N3A C120 H12A 109.5 . .
N1 C121 H12D 109.5 . .
N1 C121 H12B 109.5 . .
H12D C121 H12B 109.5 . .
N1 C121 H12C 109.5 . .
H12D C121 H12C 109.5 . .
H12B C121 H12C 109.5 . .
N1 C122 H12E 109.5 . .
N1 C122 H12G 109.5 . .
H12E C122 H12G 109.5 . .
N1 C122 H12F 109.5 . .
H12E C122 H12F 109.5 . .
H12G C122 H12F 109.5 . .
O1 C123 N1 125.4(7) . .
O1 C123 H12H 117.3 . .
N1 C123 H12H 117.3 . .
N2 C124 H12K 109.5 . .
N2 C124 H12I 109.5 . .
H12K C124 H12I 109.5 . .
N2 C124 H12J 109.5 . .
H12K C124 H12J 109.5 . .
H12I C124 H12J 109.5 . .
N2 C125 H12M 109.5 . .
N2 C125 H12L 109.5 . .
H12M C125 H12L 109.5 . .
N2 C125 H12N 109.5 . .
H12M C125 H12N 109.5 . .
H12L C125 H12N 109.5 . .
O15 C126 N2 125.4(8) . .
O15 C126 H12O 117.3 . .
N2 C126 H12O 117.3 . .

loop_
_geom_bond_atom_site_label_1
_geom_bond_atom_site_label_2
_geom_bond_distance
_geom_bond_site_symmetry_2
Mn1 O19 2.098(4) .
Mn1 O11 2.118(4) .
Mn1 O20 2.181(4) .
Mn1 O13 2.188(5) .
Mn1 O8 2.259(4) .
Mn1 O7 2.299(4) .
Mn1 C70 2.630(5) .
Mn2 O16 2.044(6) .
Mn2 O21 2.093(4) .
Mn2 O5 2.138(4) .
Mn2 O15 2.181(5) .
Mn2 O3 2.200(4) .
Mn3 O6 2.117(4) .
Mn3 O14 2.134(5) .
Mn3 O12 2.152(4) .
Mn3 O1 2.158(4) .
Mn3 O17 2.204(4) .
Mn3 O18 2.264(4) .
O23 C24 1.264(8) .
O1 C123 1.253(8) .
O2 C24 1.244(8) .
O3 C41 1.282(6) .
O4 C41 1.247(7) .
O5 C0AA 1.247(8) .
O6 C0AA 1.266(7) .
O7 C70 1.255(7) .
O8 C70 1.267(7) .
O9 C87 1.234(8) .
O10 C87 1.234(8) .
O11 C114 1.272(7) .
O12 C114 1.273(7) .
O13 C117 1.252(8) .
O14 C120 1.198(10) .
O15 C126 1.188(9) .
O17 H17A 0.8476 .
O17 H17B 0.8384 .
O18 H18A 0.8295 .
O18 H18B 0.8399 .
O19 H19B 0.8399 .
O19 H19A 0.8401 .
O20 H20B 0.8400 .
O20 H20A 0.8398 .
O21 H21A 0.8399 .
O21 H21B 0.8396 .
N1 C123 1.319(9) .
N1 C121 1.396(9) .
N1 C122 1.450(9) .
N2 C126 1.334(9) .
N2 C124 1.412(10) .
N2 C125 1.464(11) .
N2A C117 1.283(9) .
N2A C116 1.442(11) .
N2A C115 1.462(11) .
N3A C120 1.198(11) .
N3A C119 1.424(10) .
N3A C118 1.530(15) .
C0AA C55 1.505(8) 1_545
C1 C2 1.400(8) .
C1 C6 1.411(7) .
C1 C7 1.501(7) .
C2 C3 1.402(7) .
C2 C18 1.489(7) .
C3 C4 1.422(7) .
C3 C25 1.496(7) .
C4 C5 1.410(7) .
C4 C35 1.512(7) .
C5 C6 1.404(7) .
C5 C42 1.499(8) .
C6 C52 1.502(7) .
C7 C12 1.375(8) .
C7 C8 1.393(8) .
C8 C9 1.391(8) .
C8 H8 0.9500 .
C9 C10 1.368(8) .
C9 H9 0.9500 .
C10 C11 1.393(8) .
C10 C13 1.540(8) .
C11 C12 1.364(8) .
C11 H11 0.9500 .
C12 H12 0.9500 .
C13 C15 1.484(12) .
C13 C17 1.513(10) .
C13 C14 1.565(10) .
C14 H14C 0.9800 .
C14 H14B 0.9800 .
C14 H14A 0.9800 .
C15 H15A 0.9800 .
C15 H15C 0.9800 .
C15 H15B 0.9800 .
C17 H17E 0.9800 .
C17 H17C 0.9800 .
C17 H17D 0.9800 .
C18 C23 1.373(8) .
C18 C19 1.394(8) .
C19 C20 1.392(9) .
C19 H19 0.9500 .
C20 C21 1.370(8) .
C20 H20 0.9500 .
C21 C22 1.377(9) .
C21 C24 1.506(9) .
C22 C23 1.379(9) .
C22 H22 0.9500 .
C23 H23 0.9500 .
C25 C26 1.378(8) .
C25 C30 1.390(8) .
C26 C27 1.373(8) .
C26 H26 0.9500 .
C27 C28 1.389(8) .
C27 H27 0.9500 .
C28 C29 1.369(8) .
C28 C31 1.536(8) .
C29 C30 1.393(8) .
C29 H29 0.9500 .
C30 H30 0.9500 .
C31 C32 1.516(10) .
C31 C33 1.521(9) .
C31 C34 1.557(10) .
C32 H32B 0.9800 .
C32 H32A 0.9800 .
C32 H32C 0.9800 .
C33 H33A 0.9800 .
C33 H33B 0.9800 .
C33 H33C 0.9800 .
C34 H34B 0.9800 .
C34 H34C 0.9800 .
C34 H34A 0.9800 .
C35 C40 1.368(8) .
C35 C36 1.397(8) .
C36 C37 1.386(8) .
C36 H36 0.9500 .
C37 C38 1.383(8) .
C37 H37 0.9500 .
C38 C39 1.382(7) .
C38 C41 1.511(7) .
C39 C40 1.372(8) .
C39 H39 0.9500 .
C40 H40 0.9500 .
C42 C43 1.381(8) .
C42 C47 1.389(8) .
C43 C44 1.395(8) .
C43 H43 0.9500 .
C44 C45 1.388(9) .
C44 H44 0.9500 .
C45 C46 1.373(9) .
C45 C50 1.530(8) .
C46 C47 1.411(8) .
C46 H46 0.9500 .
C47 H47 0.9500 .
C48 C50 1.516(10) .
C48 H48C 0.9800 .
C48 H48B 0.9800 .
C48 H48A 0.9800 .
C49 C50 1.536(11) .
C49 H49A 0.9800 .
C49 H49C 0.9800 .
C49 H49B 0.9800 .
C50 C51 1.531(11) .
C51 H51A 0.9800 .
C51 H51B 0.9800 .
C51 H51C 0.9800 .
C52 C57 1.368(8) .
C52 C53 1.393(8) .
C53 C54 1.401(8) .
C53 H53 0.9500 .
C54 C55 1.381(8) .
C54 H54 0.9500 .
C55 C56 1.367(8) .
C55 C0AA 1.505(8) 1_565
C56 C57 1.386(7) .
C56 H56 0.9500 .
C57 H57 0.9500 .
C58 C63 1.406(7) .
C58 C59 1.424(7) .
C58 C64 1.461(7) .
C59 C60 1.425(7) .
C59 C71 1.482(7) .
C60 C61 1.387(7) .
C60 C81 1.511(8) .
C61 C62 1.424(7) .
C61 C88 1.484(7) .
C62 C63 1.410(7) .
C62 C98 1.495(7) .
C63 C101 1.488(7) .
C64 C69 1.388(7) .
C64 C65 1.415(7) .
C65 C66 1.373(8) .
C65 H65 0.9500 .
C66 C67 1.391(7) .
C66 H66 0.9500 .
C67 C68 1.385(7) .
C67 C70 1.490(7) .
C68 C69 1.373(8) .
C68 H68 0.9500 .
C69 H69 0.9500 .
C71 C72 1.389(7) .
C71 C76 1.397(7) .
C72 C73 1.392(7) .
C72 H72 0.9500 .
C73 C74 1.390(8) .
C73 H73 0.9500 .
C74 C75 1.398(8) .
C74 C77 1.516(8) .
C75 C76 1.378(7) .
C75 H75 0.9500 .
C76 H76 0.9500 .
C77 C78 1.484(9) .
C77 C79 1.552(9) .
C77 C80 1.552(10) .
C78 H78A 0.9800 .
C78 H78C 0.9800 .
C78 H78B 0.9800 .
C79 H79A 0.9800 .
C79 H79B 0.9800 .
C79 H79C 0.9800 .
C80 H80C 0.9800 .
C80 H80A 0.9800 .
C80 H80B 0.9800 .
C81 C86 1.377(8) .
C81 C82 1.399(8) .
C82 C83 1.388(8) .
C82 H82 0.9500 .
C83 C84 1.386(8) .
C83 H83 0.9500 .
C84 C85 1.383(8) .
C84 C87 1.514(8) .
C85 C86 1.386(8) .
C85 H85 0.9500 .
C86 H86 0.9500 .
C88 C89 1.384(8) .
C88 C93 1.407(8) .
C89 C90 1.382(8) .
C89 H89 0.9500 .
C90 C91 1.405(8) .
C90 H90 0.9500 .
C91 C92 1.387(9) .
C91 C94 1.541(8) .
C92 C93 1.397(8) .
C92 H92 0.9500 .
C93 H93 0.9500 .
C94 C96 1.510(11) .
C94 C95 1.527(10) .
C94 C97 1.547(12) .
C95 H95B 0.9800 .
C95 H95A 0.9800 .
C95 H95C 0.9800 .
C96 H96B 0.9800 .
C96 H96C 0.9800 .
C96 H96A 0.9800 .
C97 H97C 0.9800 .
C97 H97A 0.9800 .
C97 H97B 0.9800 .
C98 C99 1.385(7) .
C98 C100 1.388(8) .
C99 C111 1.383(8) 1_565
C99 H99 0.9500 .
C100 C113 1.380(7) 1_565
C100 H10 0.9500 .
C101 C106 1.392(8) .
C101 C102 1.396(7) .
C102 C103 1.391(8) .
C102 H10A 0.9500 .
C103 C104 1.394(8) .
C103 H10B 0.9500 .
C104 C105 1.375(8) .
C104 C107 1.521(8) .
C105 C106 1.390(7) .
C105 H10C 0.9500 .
C106 H10D 0.9500 .
C107 C109 1.517(11) .
C107 C108 1.519(10) .
C107 C110 1.551(12) .
C108 H10G 0.9800 .
C108 H10F 0.9800 .
C108 H10E 0.9800 .
C109 H10J 0.9800 .
C109 H10H 0.9800 .
C109 H10I 0.9800 .
C110 H11A 0.9800 .
C110 H11C 0.9800 .
C110 H11B 0.9800 .
C111 C99 1.383(8) 1_545
C111 C112 1.386(8) .
C111 H11D 0.9500 .
C112 C113 1.390(8) .
C112 C114 1.511(7) .
C113 C100 1.380(7) 1_545
C113 H11E 0.9500 .
C115 H11H 0.9800 .
C115 H11G 0.9800 .
C115 H11F 0.9800 .
C116 H11I 0.9800 .
C116 H11K 0.9800 .
C116 H11J 0.9800 .
C117 H11L 0.9500 .
C118 H11O 0.9800 .
C118 H11M 0.9800 .
C118 H11N 0.9800 .
C119 H11Q 0.9800 .
C119 H11R 0.9800 .
C119 H11P 0.9800 .
C120 H12A 0.9500 .
C121 H12D 0.9800 .
C121 H12B 0.9800 .
C121 H12C 0.9800 .
C122 H12E 0.9800 .
C122 H12G 0.9800 .
C122 H12F 0.9800 .
C123 H12H 0.9500 .
C124 H12K 0.9800 .
C124 H12I 0.9800 .
C124 H12J 0.9800 .
C125 H12M 0.9800 .
C125 H12L 0.9800 .
C125 H12N 0.9800 .
C126 H12O 0.9500 .

loop_
_geom_torsion_atom_site_label_1
_geom_torsion_atom_site_label_2
_geom_torsion_atom_site_label_3
_geom_torsion_atom_site_label_4
_geom_torsion
_geom_torsion_site_symmetry_1
_geom_torsion_site_symmetry_4
O6 Mn3 O1 C123 64.6(6) . .
O14 Mn3 O1 C123 -115.3(6) . .
O12 Mn3 O1 C123 154.7(5) . .
O17 Mn3 O1 C123 -1.2(14) . .
O18 Mn3 O1 C123 -23.2(6) . .
O16 Mn2 O3 C41 139.8(5) . .
O21 Mn2 O3 C41 -132.8(4) . .
O15 Mn2 O3 C41 54.3(4) . .
O16 Mn2 O5 C0AA -143.7(5) . .
O21 Mn2 O5 C0AA 128.3(5) . .
O15 Mn2 O5 C0AA -58.6(5) . .
O12 Mn3 O6 C0AA -122.3(6) . .
O1 Mn3 O6 C0AA -18.1(6) . .
O17 Mn3 O6 C0AA 152.4(6) . .
O18 Mn3 O6 C0AA 71.1(6) . .
O19 Mn1 O7 C70 -178.2(3) . .
O11 Mn1 O7 C70 16.2(6) . .
O20 Mn1 O7 C70 -88.6(4) . .
O13 Mn1 O7 C70 91.5(4) . .
O8 Mn1 O7 C70 -4.1(3) . .
O19 Mn1 O8 C70 19.4(6) . .
O11 Mn1 O8 C70 -167.4(3) . .
O20 Mn1 O8 C70 101.6(3) . .
O13 Mn1 O8 C70 -79.3(3) . .
O7 Mn1 O8 C70 4.1(3) . .
O19 Mn1 O11 C114 113.0(5) . .
O20 Mn1 O11 C114 24.3(5) . .
O13 Mn1 O11 C114 -156.3(5) . .
O8 Mn1 O11 C114 -64.3(5) . .
O7 Mn1 O11 C114 -81.5(6) . .
C70 Mn1 O11 C114 -71.9(5) . .
O6 Mn3 O12 C114 160.1(4) . .
O14 Mn3 O12 C114 -19.9(4) . .
O1 Mn3 O12 C114 72.6(4) . .
O17 Mn3 O12 C114 -111.7(4) . .
O18 Mn3 O12 C114 -116.6(7) . .
O19 Mn1 O13 C117 -11.5(6) . .
O11 Mn1 O13 C117 -114.8(6) . .
O20 Mn1 O13 C117 -85(9) . .
O8 Mn1 O13 C117 146.2(6) . .
O7 Mn1 O13 C117 89.4(6) . .
C70 Mn1 O13 C117 117.9(6) . .
O12 Mn3 O14 C120 -62.1(13) . .
O1 Mn3 O14 C120 -166.3(13) . .
O17 Mn3 O14 C120 23.2(13) . .
O18 Mn3 O14 C120 104.6(13) . .
O16 Mn2 O15 C126 -179.2(9) . .
O5 Mn2 O15 C126 84.2(8) . .
O3 Mn2 O15 C126 -91.3(8) . .
Mn2 O5 C0AA O6 -7.0(8) . .
Mn2 O5 C0AA C55 174.8(4) . 1_545
Mn3 O6 C0AA O5 -81.2(8) . .
Mn3 O6 C0AA C55 97.0(7) . 1_545
C6 C1 C2 C3 -0.4(8) . .
C7 C1 C2 C3 178.2(5) . .
C6 C1 C2 C18 -179.1(5) . .
C7 C1 C2 C18 -0.5(8) . .
C1 C2 C3 C4 -0.1(8) . .
C18 C2 C3 C4 178.7(5) . .
C1 C2 C3 C25 -178.7(5) . .
C18 C2 C3 C25 0.1(7) . .
C2 C3 C4 C5 -0.3(8) . .
C25 C3 C4 C5 178.3(5) . .
C2 C3 C4 C35 176.8(5) . .
C25 C3 C4 C35 -4.6(8) . .
C3 C4 C5 C6 1.2(7) . .
C35 C4 C5 C6 -176.0(5) . .
C3 C4 C5 C42 178.4(5) . .
C35 C4 C5 C42 1.2(7) . .
C4 C5 C6 C1 -1.6(8) . .
C42 C5 C6 C1 -178.8(5) . .
C4 C5 C6 C52 -179.5(5) . .
C42 C5 C6 C52 3.3(7) . .
C2 C1 C6 C5 1.2(8) . .
C7 C1 C6 C5 -177.4(5) . .
C2 C1 C6 C52 179.2(5) . .
C7 C1 C6 C52 0.5(7) . .
C2 C1 C7 C12 -100.6(7) . .
C6 C1 C7 C12 78.0(7) . .
C2 C1 C7 C8 82.8(8) . .
C6 C1 C7 C8 -98.6(7) . .
C12 C7 C8 C9 -4.0(10) . .
C1 C7 C8 C9 172.7(6) . .
C7 C8 C9 C10 2.3(11) . .
C8 C9 C10 C11 0.1(11) . .
C8 C9 C10 C13 -174.5(7) . .
C9 C10 C11 C12 -0.7(11) . .
C13 C10 C11 C12 173.9(7) . .
C10 C11 C12 C7 -1.2(12) . .
C8 C7 C12 C11 3.4(10) . .
C1 C7 C12 C11 -173.3(7) . .
C9 C10 C13 C15 90.5(10) . .
C11 C10 C13 C15 -83.8(10) . .
C9 C10 C13 C17 -149.3(7) . .
C11 C10 C13 C17 36.4(9) . .
C9 C10 C13 C14 -31.2(10) . .
C11 C10 C13 C14 154.5(7) . .
C1 C2 C18 C23 -81.4(8) . .
C3 C2 C18 C23 99.8(7) . .
C1 C2 C18 C19 100.2(7) . .
C3 C2 C18 C19 -78.5(7) . .
C23 C18 C19 C20 -3.5(10) . .
C2 C18 C19 C20 175.0(6) . .
C18 C19 C20 C21 4.6(12) . .
C19 C20 C21 C22 -4.2(11) . .
C19 C20 C21 C24 179.6(7) . .
C20 C21 C22 C23 3.0(11) . .
C24 C21 C22 C23 179.1(7) . .
C19 C18 C23 C22 2.2(10) . .
C2 C18 C23 C22 -176.1(6) . .
C21 C22 C23 C18 -2.1(11) . .
C20 C21 C24 O2 -170.4(7) . .
C22 C21 C24 O2 13.6(11) . .
C20 C21 C24 O23 14.2(11) . .
C22 C21 C24 O23 -161.9(7) . .
C2 C3 C25 C26 94.5(7) . .
C4 C3 C25 C26 -84.1(7) . .
C2 C3 C25 C30 -73.5(7) . .
C4 C3 C25 C30 107.9(7) . .
C30 C25 C26 C27 3.7(9) . .
C3 C25 C26 C27 -164.6(6) . .
C25 C26 C27 C28 -1.3(10) . .
C26 C27 C28 C29 -2.0(10) . .
C26 C27 C28 C31 172.3(6) . .
C27 C28 C29 C30 2.9(11) . .
C31 C28 C29 C30 -171.5(7) . .
C26 C25 C30 C29 -2.9(10) . .
C3 C25 C30 C29 165.5(6) . .
C28 C29 C30 C25 -0.5(12) . .
C29 C28 C31 C32 69.9(8) . .
C27 C28 C31 C32 -104.1(8) . .
C29 C28 C31 C33 -167.9(7) . .
C27 C28 C31 C33 18.1(9) . .
C29 C28 C31 C34 -45.7(9) . .
C27 C28 C31 C34 140.2(7) . .
C5 C4 C35 C40 84.2(7) . .
C3 C4 C35 C40 -93.0(7) . .
C5 C4 C35 C36 -89.5(7) . .
C3 C4 C35 C36 93.3(7) . .
C40 C35 C36 C37 -2.7(10) . .
C4 C35 C36 C37 171.1(6) . .
C35 C36 C37 C38 1.7(10) . .
C36 C37 C38 C39 -0.2(10) . .
C36 C37 C38 C41 -180.0(6) . .
C37 C38 C39 C40 -0.1(10) . .
C41 C38 C39 C40 179.6(6) . .
C36 C35 C40 C39 2.4(10) . .
C4 C35 C40 C39 -171.6(6) . .
C38 C39 C40 C35 -1.0(11) . .
Mn2 O3 C41 O4 58.6(7) . .
Mn2 O3 C41 C38 -120.8(4) . .
C39 C38 C41 O4 -2.8(8) . .
C37 C38 C41 O4 176.9(6) . .
C39 C38 C41 O3 176.6(6) . .
C37 C38 C41 O3 -3.7(8) . .
C6 C5 C42 C43 -108.3(6) . .
C4 C5 C42 C43 74.5(7) . .
C6 C5 C42 C47 77.3(7) . .
C4 C5 C42 C47 -99.9(6) . .
C47 C42 C43 C44 4.3(9) . .
C5 C42 C43 C44 -170.2(6) . .
C42 C43 C44 C45 -0.6(11) . .
C43 C44 C45 C46 -3.3(10) . .
C43 C44 C45 C50 174.1(7) . .
C44 C45 C46 C47 3.7(9) . .
C50 C45 C46 C47 -173.7(6) . .
C43 C42 C47 C46 -4.0(9) . .
C5 C42 C47 C46 170.6(5) . .
C45 C46 C47 C42 0.0(9) . .
C46 C45 C50 C48 -130.7(7) . .
C44 C45 C50 C48 52.0(9) . .
C46 C45 C50 C51 -12.6(9) . .
C44 C45 C50 C51 170.1(7) . .
C46 C45 C50 C49 108.6(8) . .
C44 C45 C50 C49 -68.7(9) . .
C5 C6 C52 C57 72.9(7) . .
C1 C6 C52 C57 -105.0(6) . .
C5 C6 C52 C53 -111.8(6) . .
C1 C6 C52 C53 70.3(7) . .
C57 C52 C53 C54 0.4(9) . .
C6 C52 C53 C54 -175.1(5) . .
C52 C53 C54 C55 -1.0(9) . .
C53 C54 C55 C56 1.6(9) . .
C53 C54 C55 C0AA 179.3(5) . 1_565
C54 C55 C56 C57 -1.5(9) . .
C0AA C55 C56 C57 -179.2(6) 1_565 .
C53 C52 C57 C56 -0.3(9) . .
C6 C52 C57 C56 175.1(5) . .
C55 C56 C57 C52 0.8(10) . .
C63 C58 C59 C60 2.5(7) . .
C64 C58 C59 C60 -174.0(5) . .
C63 C58 C59 C71 -179.8(5) . .
C64 C58 C59 C71 3.7(7) . .
C58 C59 C60 C61 -2.1(8) . .
C71 C59 C60 C61 -180.0(5) . .
C58 C59 C60 C81 176.6(5) . .
C71 C59 C60 C81 -1.3(7) . .
C59 C60 C61 C62 0.7(8) . .
C81 C60 C61 C62 -178.0(5) . .
C59 C60 C61 C88 178.7(5) . .
C81 C60 C61 C88 0.1(8) . .
C60 C61 C62 C63 0.3(8) . .
C88 C61 C62 C63 -177.8(5) . .
C60 C61 C62 C98 -176.5(5) . .
C88 C61 C62 C98 5.4(7) . .
C59 C58 C63 C62 -1.5(8) . .
C64 C58 C63 C62 174.9(5) . .
C59 C58 C63 C101 178.5(5) . .
C64 C58 C63 C101 -5.1(7) . .
C61 C62 C63 C58 0.2(8) . .
C98 C62 C63 C58 176.8(5) . .
C61 C62 C63 C101 -179.9(5) . .
C98 C62 C63 C101 -3.2(8) . .
C63 C58 C64 C69 -57.9(7) . .
C59 C58 C64 C69 118.5(6) . .
C63 C58 C64 C65 120.8(6) . .
C59 C58 C64 C65 -62.8(7) . .
C69 C64 C65 C66 -2.0(8) . .
C58 C64 C65 C66 179.3(5) . .
C64 C65 C66 C67 1.9(8) . .
C65 C66 C67 C68 -0.4(8) . .
C65 C66 C67 C70 -176.8(5) . .
C66 C67 C68 C69 -1.1(8) . .
C70 C67 C68 C69 175.4(5) . .
C67 C68 C69 C64 1.0(8) . .
C65 C64 C69 C68 0.6(8) . .
C58 C64 C69 C68 179.3(5) . .
Mn1 O7 C70 O8 7.1(6) . .
Mn1 O7 C70 C67 -170.4(5) . .
Mn1 O8 C70 O7 -7.2(6) . .
Mn1 O8 C70 C67 170.3(4) . .
C68 C67 C70 O7 28.7(8) . .
C66 C67 C70 O7 -155.0(5) . .
C68 C67 C70 O8 -148.8(5) . .
C66 C67 C70 O8 27.5(8) . .
O19 Mn1 C70 O7 2.3(4) . .
O11 Mn1 C70 O7 -171.5(3) . .
O20 Mn1 C70 O7 93.8(3) . .
O13 Mn1 C70 O7 -86.7(4) . .
O8 Mn1 C70 O7 172.8(6) . .
O19 Mn1 C70 O8 -170.5(3) . .
O11 Mn1 C70 O8 15.7(4) . .
O20 Mn1 C70 O8 -79.0(3) . .
O13 Mn1 C70 O8 100.5(3) . .
O7 Mn1 C70 O8 -172.8(6) . .
C58 C59 C71 C72 -65.7(7) . .
C60 C59 C71 C72 112.1(6) . .
C58 C59 C71 C76 122.8(6) . .
C60 C59 C71 C76 -59.4(7) . .
C76 C71 C72 C73 4.1(8) . .
C59 C71 C72 C73 -167.8(5) . .
C71 C72 C73 C74 -0.8(9) . .
C72 C73 C74 C75 -2.9(8) . .
C72 C73 C74 C77 173.4(6) . .
C73 C74 C75 C76 3.4(9) . .
C77 C74 C75 C76 -173.1(6) . .
C74 C75 C76 C71 0.0(9) . .
C72 C71 C76 C75 -3.7(8) . .
C59 C71 C76 C75 168.2(5) . .
C73 C74 C77 C78 131.0(7) . .
C75 C74 C77 C78 -52.7(8) . .
C73 C74 C77 C79 8.6(9) . .
C75 C74 C77 C79 -175.1(6) . .
C73 C74 C77 C80 -108.5(7) . .
C75 C74 C77 C80 67.7(7) . .
C61 C60 C81 C86 -70.3(7) . .
C59 C60 C81 C86 110.9(6) . .
C61 C60 C81 C82 110.6(6) . .
C59 C60 C81 C82 -68.2(7) . .
C86 C81 C82 C83 -1.0(9) . .
C60 C81 C82 C83 178.2(5) . .
C81 C82 C83 C84 0.3(9) . .
C82 C83 C84 C85 -0.9(10) . .
C82 C83 C84 C87 179.8(6) . .
C83 C84 C85 C86 2.1(9) . .
C87 C84 C85 C86 -178.6(6) . .
C82 C81 C86 C85 2.2(9) . .
C60 C81 C86 C85 -176.9(5) . .
C84 C85 C86 C81 -2.8(9) . .
C85 C84 C87 O9 -16.1(11) . .
C83 C84 C87 O9 163.2(7) . .
C85 C84 C87 O10 156.3(8) . .
C83 C84 C87 O10 -24.4(11) . .
C60 C61 C88 C89 -64.9(7) . .
C62 C61 C88 C89 113.1(6) . .
C60 C61 C88 C93 114.9(6) . .
C62 C61 C88 C93 -67.1(7) . .
C93 C88 C89 C90 0.2(9) . .
C61 C88 C89 C90 -180.0(6) . .
C88 C89 C90 C91 -0.3(10) . .
C89 C90 C91 C92 -0.2(9) . .
C89 C90 C91 C94 178.3(6) . .
C90 C91 C92 C93 0.8(10) . .
C94 C91 C92 C93 -177.8(6) . .
C91 C92 C93 C88 -0.9(10) . .
C89 C88 C93 C92 0.4(9) . .
C61 C88 C93 C92 -179.4(6) . .
C92 C91 C94 C96 -60.0(9) . .
C90 C91 C94 C96 121.5(8) . .
C92 C91 C94 C95 -179.8(6) . .
C90 C91 C94 C95 1.7(9) . .
C92 C91 C94 C97 60.0(9) . .
C90 C91 C94 C97 -118.5(8) . .
C63 C62 C98 C99 111.7(6) . .
C61 C62 C98 C99 -71.5(7) . .
C63 C62 C98 C100 -67.9(7) . .
C61 C62 C98 C100 108.8(6) . .
C100 C98 C99 C111 -2.2(9) . 1_565
C62 C98 C99 C111 178.2(6) . 1_565
C99 C98 C100 C113 3.4(9) . 1_565
C62 C98 C100 C113 -176.9(5) . 1_565
C58 C63 C101 C106 -56.9(7) . .
C62 C63 C101 C106 123.2(6) . .
C58 C63 C101 C102 123.4(6) . .
C62 C63 C101 C102 -56.6(7) . .
C106 C101 C102 C103 0.4(8) . .
C63 C101 C102 C103 -179.8(5) . .
C101 C102 C103 C104 0.9(9) . .
C102 C103 C104 C105 -1.8(9) . .
C102 C103 C104 C107 178.8(6) . .
C103 C104 C105 C106 1.4(9) . .
C107 C104 C105 C106 -179.1(6) . .
C104 C105 C106 C101 -0.2(9) . .
C102 C101 C106 C105 -0.7(8) . .
C63 C101 C106 C105 179.5(5) . .
C105 C104 C107 C109 -56.7(9) . .
C103 C104 C107 C109 122.7(8) . .
C105 C104 C107 C108 -179.8(6) . .
C103 C104 C107 C108 -0.3(10) . .
C105 C104 C107 C110 62.4(8) . .
C103 C104 C107 C110 -118.2(7) . .
C99 C111 C112 C113 2.1(9) 1_545 .
C99 C111 C112 C114 -178.1(5) 1_545 .
C111 C112 C113 C100 -0.9(9) . 1_545
C114 C112 C113 C100 179.3(5) . 1_545
Mn1 O11 C114 O12 1.9(9) . .
Mn1 O11 C114 C112 -176.2(4) . .
Mn3 O12 C114 O11 105.2(6) . .
Mn3 O12 C114 C112 -76.7(6) . .
C111 C112 C114 O11 -16.1(8) . .
C113 C112 C114 O11 163.7(5) . .
C111 C112 C114 O12 165.7(6) . .
C113 C112 C114 O12 -14.5(8) . .
Mn1 O13 C117 N2A 163.6(5) . .
C116 N2A C117 O13 -0.7(12) . .
C115 N2A C117 O13 -179.5(7) . .
Mn3 O14 C120 N3A -109.1(14) . .
C119 N3A C120 O14 176.4(11) . .
C118 N3A C120 O14 9.8(18) . .
Mn3 O1 C123 N1 -147.7(6) . .
C121 N1 C123 O1 173.9(8) . .
C122 N1 C123 O1 1.8(12) . .
Mn2 O15 C126 N2 162.6(6) . .
C124 N2 C126 O15 0.7(13) . .
C125 N2 C126 O15 -173.0(9) . .

loop_
_platon_squeeze_void_nr
_platon_squeeze_void_average_x
_platon_squeeze_void_average_y
_platon_squeeze_void_average_z
_platon_squeeze_void_volume
_platon_squeeze_void_count_electrons
_platon_squeeze_void_content
1 0.876 0.115 -0.043 133 18 'C2H5  '
2 0.417 0.195 0.956 116 27 'C2H6O '
3 0.151 0.178 0.575 8 1 ' '
4 0.917 0.305 0.456 116 26 'C2H6O '
5 0.376 0.384 0.457 133 19 'C2H5  '
6 0.651 0.321 0.075 8 1 ' '
7 0.376 0.615 -0.043 133 18 'C2H5  '
8 0.917 0.695 0.956 116 27 'C2H6O '
9 0.651 0.678 0.575 8 1 ' '
10 0.417 0.805 0.456 116 26 'C2H6O '
11 0.876 0.884 0.457 133 19 'C2H5  '
12 0.151 0.821 0.075 8 1 ' '
